data_7245671
loop_
_publ_author_name
'Lu, Zixiu'
'Wang, Shujian'
'Zhuo, Zhu'
'Li, Guo-Ling'
'Zhu, Haomiao'
'Wang, Wei'
'Huang, You-Gui'
'Hong, Maochun'

_publ_section_title
;
 Achieving stable photoluminescence by double thiacalix[4]arene-capping:
 the lanthanide-oxo cluster core matters
;
_journal_issue 45
_journal_name_full 'RSC Advances'
_journal_page_first 29151
_journal_page_last 29161
_journal_paper_doi 10.1039/D2RA04942B
_journal_volume 12
_journal_year 2022
_chemical_formula_moiety 'C49 H65 Cl N3 O7.5 S4 Tb2, C45 H56 Cl N O8.5 S4 Tb2, 2(C H4 O)'
_chemical_formula_sum 'C96 H129 Cl2 N4 O18 S8 Tb4'
_chemical_formula_weight 2590.08
_space_group_crystal_system triclinic
_space_group_IT_number 2
_space_group_name_Hall '-P 1'
_space_group_name_H-M_alt 'P -1'
_atom_sites_solution_hydrogens mixed
_atom_sites_solution_primary dual
_audit_creation_date 2022-05-06
_audit_creation_method
;
Olex2 1.5-alpha
(compiled 2021.12.09 svn.r5202d8cf for OlexSys, GUI svn.r6439)
;
_audit_update_record
;
2022-07-11 deposited with the CCDC.	2022-10-03 downloaded from the CCDC.
;
_cell_angle_alpha 69.3000(10)
_cell_angle_beta 83.0000(10)
_cell_angle_gamma 86.5820(10)
_cell_formula_units_Z 2
_cell_length_a 12.2571(3)
_cell_length_b 20.9533(5)
_cell_length_c 22.9088(6)
_cell_measurement_reflns_used 9430
_cell_measurement_temperature 200.00
_cell_measurement_theta_max 26.39
_cell_measurement_theta_min 2.64
_cell_volume 5461.9(2)
_computing_cell_refinement 'SAINT V8.38A (Bruker, 2018)'
_computing_data_reduction 'SAINT V8.38A (Bruker, 2018)'
_computing_molecular_graphics 'Olex2 1.5-alpha (Dolomanov et al., 2009)'
_computing_publication_material 'Olex2 1.5-alpha (Dolomanov et al., 2009)'
_computing_structure_refinement 'SHELXL 2018/3 (Sheldrick, 2015)'
_computing_structure_solution 'SHELXT 2018/2 (Sheldrick, 2018)'
_diffrn_ambient_temperature 200.00
_diffrn_measured_fraction_theta_full 0.999
_diffrn_measured_fraction_theta_max 0.992
_diffrn_measurement_device_type 'CCD area detector'
_diffrn_measurement_method 'phi and omega scans'
_diffrn_radiation_monochromator graphite
_diffrn_radiation_type MoK\a
_diffrn_radiation_wavelength 0.71073
_diffrn_reflns_av_R_equivalents 0.0364
_diffrn_reflns_av_unetI/netI 0.0255
_diffrn_reflns_Laue_measured_fraction_full 0.999
_diffrn_reflns_Laue_measured_fraction_max 0.992
_diffrn_reflns_limit_h_max 15
_diffrn_reflns_limit_h_min -15
_diffrn_reflns_limit_k_max 26
_diffrn_reflns_limit_k_min -26
_diffrn_reflns_limit_l_max 28
_diffrn_reflns_limit_l_min -28
_diffrn_reflns_number 104934
_diffrn_reflns_point_group_measured_fraction_full 0.999
_diffrn_reflns_point_group_measured_fraction_max 0.992
_diffrn_reflns_theta_full 25.242
_diffrn_reflns_theta_max 26.374
_diffrn_reflns_theta_min 1.922
_diffrn_source_current 1.4
_diffrn_source_power 0.07
_diffrn_source_voltage 50.0
_exptl_absorpt_coefficient_mu 2.822
_exptl_absorpt_correction_T_max 0.7454
_exptl_absorpt_correction_T_min 0.6416
_exptl_absorpt_correction_type multi-scan
_exptl_absorpt_process_details
;
SADABS-2016/2 (Bruker,2016/2) was used for absorption correction.
wR2(int) was 0.0915 before and 0.0487 after correction.
The Ratio of minimum to maximum transmission is 0.8607.
The \l/2 correction factor is Not present.
;
_exptl_crystal_colour colourless
_exptl_crystal_colour_primary colourless
_exptl_crystal_density_diffrn 1.575
_exptl_crystal_description block
_exptl_crystal_F_000 2598
_exptl_crystal_size_max 0.157
_exptl_crystal_size_mid 0.112
_exptl_crystal_size_min 0.111
_refine_diff_density_max 1.726
_refine_diff_density_min -1.143
_refine_diff_density_rms 0.247
_refine_ls_extinction_method none
_refine_ls_goodness_of_fit_ref 1.177
_refine_ls_hydrogen_treatment mixed
_refine_ls_matrix_type full
_refine_ls_number_parameters 1230
_refine_ls_number_reflns 22162
_refine_ls_number_restraints 93
_refine_ls_restrained_S_all 1.179
_refine_ls_R_factor_all 0.0415
_refine_ls_R_factor_gt 0.0351
_refine_ls_shift/su_max 0.002
_refine_ls_shift/su_mean 0.000
_refine_ls_structure_factor_coef Fsqd
_refine_ls_weighting_details 'w=1/[\s^2^(Fo^2^)+(0.0531P)^2^+20.1793P] where P=(Fo^2^+2Fc^2^)/3'
_refine_ls_weighting_scheme calc
_refine_ls_wR_factor_gt 0.1001
_refine_ls_wR_factor_ref 0.1120
_reflns_Friedel_coverage 0.000
_reflns_number_gt 19893
_reflns_number_total 22162
_reflns_threshold_expression 'I > 2\s(I)'
_cod_data_source_file d2ra04942b2.cif
_cod_data_source_block eeee
_cod_database_code 7245671
_shelx_shelxl_version_number 2018/3
_shelx_space_group_comment
;
The symmetry employed for this shelxl refinement is uniquely defined
by the following loop, which should always be used as a source of
symmetry information in preference to the above space-group names.
They are only intended as comments.
;
_shelx_estimated_absorpt_t_max 0.745
_shelx_estimated_absorpt_t_min 0.666
_olex2_refinement_description
;
1. Fixed Uiso
 At 1.2 times of:
  All C(H) groups
 At 1.5 times of:
  All C(H,H,H) groups, All O(H) groups
2. Restrained distances
 O19-H19
 0.87 with sigma of 0.01
 C75-H19
 1.907758 with sigma of 0.02
 Tb1-H19
 2.934366 with sigma of 0.02
3. Uiso/Uaniso restraints and constraints
Uanis(C18) \\sim Ueq, Uanis(C28) \\sim Ueq, Uanis(C96) \\sim Ueq, Uanis(C3)
\\sim Ueq, Uanis(C49) \\sim Ueq, Uanis(C25) \\sim Ueq, Uanis(C51) \\sim Ueq,
Uanis(C11) \\sim Ueq, Uanis(C89) \\sim Ueq, Uanis(C45) \\sim Ueq, Uanis(C23)
\\sim Ueq, Uanis(C93) \\sim Ueq, Uanis(C95) \\sim Ueq: with sigma of 0.001 and
sigma for terminal atoms of 0.002
Uanis(C86) \\sim Ueq: with sigma of 0.001 and sigma for terminal atoms of 0.002
Uanis(O9) \\sim Ueq: with sigma of 0.01 and sigma for terminal atoms of 0.02
4.a Riding coordinates:
 C18(H18A,H18B,H18C)
4.b Aromatic/amide H refined with riding coordinates:
 C10(H10), C14(H14), C16(H16), C22(H22), C30(H30), C32(H32), C44(H44),
 C48(H48), C52(H52), C60(H60), C74(H74), C7(H7), C17(H17), C19(H19A), C35(H35),
 C37(H37), C53(H53), C61(H61), C67(H67), C71(H71), C81(H81)
4.c Tetrahedral OH refined with riding coordinates:
 O9(H9)
4.d Idealised Me refined as rotating group:
 C3(H3A,H3B,H3C), C28(H28A,H28B,H28C), C54(H54A,H54B,H54C), C62(H62A,H62B,
 H62C), C64(H64A,H64B,H64C), C66(H66A,H66B,H66C), C70(H70A,H70B,H70C), C76(H76A,
 H76B,H76C), C78(H78A,H78B,H78C), C80(H80A,H80B,H80C), C84(H84A,H84B,H84C),
 C86(H86A,H86B,H86C), C88(H88A,H88B,H88C), C90(H90A,H90B,H90C), C92(H92A,H92B,
 H92C), C94(H94A,H94B,H94C), C96(H96A,H96B,H96C), C11(H11A,H11B,H11C), C21(H21A,
 H21B,H21C), C23(H23A,H23B,H23C), C25(H25A,H25B,H25C), C43(H43A,H43B,H43C),
 C45(H45A,H45B,H45C), C49(H49A,H49B,H49C), C51(H51A,H51B,H51C), C75(H75A,H75B,
 H75C), C83(H83A,H83B,H83C), C85(H85A,H85B,H85C), C87(H87A,H87B,H87C), C89(H89A,
 H89B,H89C), C91(H91A,H91B,H91C), C93(H93A,H93B,H93C), C47(H47A,H47B,H47C),
 C95(H95A,H95B,H95C)
4.e Idealised tetrahedral OH refined as rotating group:
 O17(H17A)
;
_smtbx_masks_special_details
;
A solvent mask was calculated and 16 electrons were 
found in a volume of 308\%A^3^ in 5 voids per unit cell. 
This is consistent with the presence of 
0.66[CH3OH], 0.22[CH3OH] per Asymmetric Unit 
which account for 16 electrons 
per unit cell.
;
_smtbx_masks_void_probe_radius 1.2
_smtbx_masks_void_truncation_radius 1.2
_olex2_submission_special_instructions 'No special instructions were received'

loop_
_space_group_symop_operation_xyz
'x, y, z'
'-x, -y, -z'

loop_
_atom_site_label
_atom_site_type_symbol
_atom_site_fract_x
_atom_site_fract_y
_atom_site_fract_z
_atom_site_U_iso_or_equiv
_atom_site_adp_type
_atom_site_occupancy
_atom_site_site_symmetry_order
_atom_site_calc_flag
_atom_site_refinement_flags_posn
_atom_site_refinement_flags_adp
_atom_site_refinement_flags_occupancy
_atom_site_disorder_assembly
_atom_site_disorder_group
Tb3 Tb 0.99135(2) 0.91012(2) 0.60522(2) 0.01640(6) Uani 1 1 d . . . . .
Tb4 Tb 1.21171(2) 0.97655(2) 0.48272(2) 0.01702(6) Uani 1 1 d . . . . .
Cl1 Cl 1.38792(13) 1.01747(8) 0.39255(7) 0.0387(3) Uani 1 1 d . . . . .
S1 S 0.64403(10) 0.94431(7) 0.47642(6) 0.0219(2) Uani 1 1 d . . . . .
S4 S 1.27993(10) 0.87263(6) 0.42627(6) 0.0210(2) Uani 1 1 d . . . . .
S6 S 0.94718(10) 0.76848(6) 0.61787(6) 0.0209(2) Uani 1 1 d . . . . .
S8 S 0.97663(10) 1.04973(6) 0.28580(6) 0.0202(2) Uani 1 1 d . . . . .
O1 O 1.3290(3) 0.89656(19) 0.54550(18) 0.0282(8) Uani 1 1 d . . . . .
O4 O 1.1015(3) 0.87584(17) 0.52873(16) 0.0194(7) Uani 1 1 d . . . . .
O6 O 1.1184(3) 0.99303(17) 0.39318(16) 0.0204(7) Uani 1 1 d . . . . .
O8 O 0.8529(3) 1.02011(17) 0.41531(16) 0.0198(7) Uani 1 1 d . . . . .
O10 O 0.8359(3) 0.90470(17) 0.55538(16) 0.0197(7) Uani 1 1 d . . . . .
O12 O 0.8655(3) 0.8561(2) 0.69733(19) 0.0323(9) Uani 1 1 d . . . . .
O14 O 1.000000 1.000000 0.500000 0.0234(10) Uani 1 2 d S . P . .
O16 O 1.1147(3) 0.8334(2) 0.66998(17) 0.0282(8) Uani 1 1 d . . . . .
N1 N 1.4268(4) 0.8186(2) 0.6167(2) 0.0310(11) Uani 1 1 d . . . . .
N2 N 1.1616(4) 0.7795(3) 0.7694(2) 0.0344(11) Uani 1 1 d . . . . .
N4 N 0.7434(5) 0.8767(3) 0.7723(3) 0.0451(13) Uani 1 1 d . . . . .
C1 C 1.1170(4) 0.8149(2) 0.5227(2) 0.0187(9) Uani 1 1 d . . . . .
C3 C 0.7188(11) 0.8782(7) 0.2256(6) 0.107(4) Uani 1 1 d . U . . .
H3A H 0.792213 0.897885 0.212381 0.160 Uiso 1 1 calc R U . . .
H3B H 0.689727 0.872444 0.189847 0.160 Uiso 1 1 calc R U . . .
H3C H 0.723610 0.833677 0.259139 0.160 Uiso 1 1 calc R U . . .
C4 C 1.1957(4) 0.8035(3) 0.4766(2) 0.0212(10) Uani 1 1 d . . . . .
C6 C 1.2082(4) 0.9055(3) 0.3578(2) 0.0204(10) Uani 1 1 d . . . . .
C8 C 1.0535(4) 0.7580(3) 0.5607(2) 0.0222(10) Uani 1 1 d . . . . .
C10 C 1.4063(4) 0.8814(3) 0.5793(3) 0.0272(11) Uani 1 1 d . . . . .
H10 H 1.452370 0.916881 0.578051 0.033 Uiso 1 1 calc R U . . .
C12 C 0.6988(4) 0.8603(3) 0.5135(2) 0.0225(10) Uani 1 1 d . . . . .
C14 C 1.2120(4) 0.7394(3) 0.4712(3) 0.0269(11) Uani 1 1 d . . . . .
H14 H 1.266737 0.733812 0.440153 0.032 Uiso 1 1 calc R U . . .
C16 C 1.0724(5) 0.6944(3) 0.5546(3) 0.0288(12) Uani 1 1 d . . . . .
H16 H 1.029811 0.657102 0.582272 0.035 Uiso 1 1 calc R U . . .
C18 C 1.2393(14) 0.6119(9) 0.4469(8) 0.149(6) Uani 1 1 d . U . . .
H18A H 1.263895 0.566246 0.447727 0.224 Uiso 1 1 d R U . . .
H18B H 1.302085 0.642586 0.433107 0.224 Uiso 1 1 d R U . . .
H18C H 1.183385 0.629336 0.417707 0.224 Uiso 1 1 d R U . . .
C20 C 1.1343(4) 0.9616(2) 0.3513(2) 0.0198(10) Uani 1 1 d . . . . .
C22 C 0.6528(5) 0.8044(3) 0.5065(3) 0.0279(11) Uani 1 1 d . . . . .
H22 H 0.591806 0.812075 0.482790 0.033 Uiso 1 1 calc R U . . .
C24 C 0.8285(4) 0.7844(3) 0.5754(2) 0.0221(10) Uani 1 1 d . . . . .
C26 C 1.1507(5) 0.6829(3) 0.5100(3) 0.0329(13) Uani 1 1 d . . . . .
C28 C 1.2439(18) 0.5721(11) 0.5569(10) 0.197(9) Uani 1 1 d . U . . .
H28A H 1.213766 0.577890 0.596382 0.295 Uiso 1 1 calc R U . . .
H28B H 1.318656 0.589930 0.545022 0.295 Uiso 1 1 calc R U . . .
H28C H 1.245890 0.523511 0.562346 0.295 Uiso 1 1 calc R U . . .
C30 C 0.7809(5) 0.7294(3) 0.5680(3) 0.0295(12) Uani 1 1 d . . . . .
H30 H 0.809547 0.684749 0.587423 0.035 Uiso 1 1 calc R U . . .
C32 C 1.0987(4) 0.9517(3) 0.2511(2) 0.0256(11) Uani 1 1 d . . . . .
H32 H 1.060851 0.968348 0.214712 0.031 Uiso 1 1 calc R U . . .
C34 C 0.7899(4) 0.8520(3) 0.5490(2) 0.0220(10) Uani 1 1 d . . . . .
C36 C 0.6925(5) 0.7380(3) 0.5329(3) 0.0305(12) Uani 1 1 d . . . . .
C38 C 0.7040(4) 0.9621(3) 0.3972(2) 0.0232(10) Uani 1 1 d . . . . .
C40 C 1.0770(4) 0.9823(3) 0.2965(2) 0.0202(10) Uani 1 1 d . . . . .
C42 C 0.8039(4) 0.9971(2) 0.3778(2) 0.0188(9) Uani 1 1 d . . . . .
C44 C 0.6515(5) 0.9405(3) 0.3566(3) 0.0309(12) Uani 1 1 d . . . . .
H44 H 0.582309 0.919079 0.371173 0.037 Uiso 1 1 calc R U . . .
C46 C 1.1737(5) 0.8978(3) 0.2572(3) 0.0283(11) Uani 1 1 d . . . . .
C48 C 1.2273(4) 0.8759(3) 0.3114(3) 0.0254(11) Uani 1 1 d . . . . .
H48 H 1.279142 0.839171 0.317106 0.030 Uiso 1 1 calc R U . . .
C50 C 0.8506(4) 1.0056(3) 0.3153(2) 0.0216(10) Uani 1 1 d . . . . .
C52 C 0.7975(5) 0.9828(3) 0.2757(3) 0.0304(12) Uani 1 1 d . . . . .
H52 H 0.830793 0.990193 0.234177 0.036 Uiso 1 1 calc R U . . .
C54 C 1.3583(6) 0.7629(3) 0.6206(3) 0.0425(15) Uani 1 1 d . . . . .
H54A H 1.281520 0.778686 0.618550 0.064 Uiso 1 1 calc R U . . .
H54B H 1.365040 0.725244 0.660286 0.064 Uiso 1 1 calc R U . . .
H54C H 1.382078 0.747117 0.585456 0.064 Uiso 1 1 calc R U . . .
C56 C 0.6975(5) 0.9496(3) 0.2954(3) 0.0367(14) Uani 1 1 d . . . . .
C58 C 0.6442(6) 0.6764(3) 0.5241(4) 0.0431(16) Uani 1 1 d . . . . .
C60 C 0.7795(6) 0.8814(3) 0.7138(3) 0.0400(14) Uani 1 1 d . . . . .
H60 H 0.734784 0.906533 0.681928 0.048 Uiso 1 1 calc R U . . .
C62 C 1.5198(5) 0.8029(4) 0.6540(3) 0.0425(16) Uani 1 1 d . . . . .
H62A H 1.561449 0.844454 0.644822 0.064 Uiso 1 1 calc R U . . .
H62B H 1.567706 0.768502 0.643403 0.064 Uiso 1 1 calc R U . . .
H62C H 1.492792 0.785194 0.698690 0.064 Uiso 1 1 calc R U . . .
C64 C 1.2562(6) 0.8209(3) 0.7593(3) 0.0415(15) Uani 1 1 d . . . . .
H64A H 1.244413 0.849362 0.785529 0.062 Uiso 1 1 calc R U . . .
H64B H 1.267439 0.850162 0.714997 0.062 Uiso 1 1 calc R U . . .
H64C H 1.321183 0.791437 0.770378 0.062 Uiso 1 1 calc R U . . .
C66 C 0.8084(8) 0.8409(5) 0.8258(4) 0.067(2) Uani 1 1 d . . . . .
H66A H 0.872785 0.818358 0.811218 0.100 Uiso 1 1 calc R U . . .
H66B H 0.762650 0.806714 0.858758 0.100 Uiso 1 1 calc R U . . .
H66C H 0.832529 0.874094 0.842569 0.100 Uiso 1 1 calc R U . . .
C68 C 1.1961(6) 0.8680(3) 0.2047(3) 0.0399(15) Uani 1 1 d . . . . .
C70 C 1.1354(6) 0.7272(4) 0.8299(3) 0.0443(16) Uani 1 1 d . . . . .
H70A H 1.193902 0.692202 0.837660 0.066 Uiso 1 1 calc R U . . .
H70B H 1.065605 0.706328 0.830446 0.066 Uiso 1 1 calc R U . . .
H70C H 1.128717 0.747564 0.862696 0.066 Uiso 1 1 calc R U . . .
C72 C 1.1694(7) 0.6121(3) 0.5039(4) 0.053(2) Uani 1 1 d . . . . .
C74 C 1.0983(5) 0.7909(3) 0.7229(3) 0.0330(13) Uani 1 1 d . . . . .
H74 H 1.034911 0.763711 0.731755 0.040 Uiso 1 1 calc R U . . .
C76 C 1.2758(7) 0.8070(4) 0.2212(4) 0.059(2) Uani 1 1 d . . . . .
H76A H 1.345804 0.821098 0.228958 0.088 Uiso 1 1 calc R U . . .
H76B H 1.288253 0.789778 0.186280 0.088 Uiso 1 1 calc R U . . .
H76C H 1.244465 0.770831 0.259003 0.088 Uiso 1 1 calc R U . . .
C78 C 0.5528(7) 0.6966(4) 0.4815(4) 0.064(2) Uani 1 1 d . . . . .
H78A H 0.525399 0.655688 0.477054 0.096 Uiso 1 1 calc R U . . .
H78B H 0.581351 0.728054 0.440112 0.096 Uiso 1 1 calc R U . . .
H78C H 0.492710 0.718965 0.499729 0.096 Uiso 1 1 calc R U . . .
C80 C 0.6398(7) 0.9102(5) 0.7853(4) 0.074(3) Uani 1 1 d . . . . .
H80A H 0.611015 0.937165 0.745664 0.111 Uiso 1 1 calc R U . . .
H80B H 0.652668 0.940286 0.808132 0.111 Uiso 1 1 calc R U . . .
H80C H 0.586392 0.875579 0.810860 0.111 Uiso 1 1 calc R U . . .
C82 C 0.6424(7) 0.9258(5) 0.2499(4) 0.064(2) Uani 1 1 d . . . . .
C84 C 1.0875(7) 0.8455(5) 0.1913(4) 0.064(2) Uani 1 1 d . . . . .
H84A H 1.052537 0.811970 0.229775 0.096 Uiso 1 1 calc R U . . .
H84B H 1.102446 0.824936 0.158736 0.096 Uiso 1 1 calc R U . . .
H84C H 1.038353 0.885263 0.176877 0.096 Uiso 1 1 calc R U . . .
C86 C 0.5325(9) 0.8923(6) 0.2798(6) 0.091(3) Uani 1 1 d . U . . .
H86A H 0.545263 0.848691 0.313113 0.136 Uiso 1 1 calc R U . . .
H86B H 0.494582 0.884279 0.247836 0.136 Uiso 1 1 calc R U . . .
H86C H 0.487082 0.922364 0.297713 0.136 Uiso 1 1 calc R U . . .
C88 C 1.2482(8) 0.9234(5) 0.1443(4) 0.068(2) Uani 1 1 d . . . . .
H88A H 1.193140 0.959053 0.127718 0.101 Uiso 1 1 calc R U . . .
H88B H 1.273914 0.902570 0.112813 0.101 Uiso 1 1 calc R U . . .
H88C H 1.310457 0.943458 0.154267 0.101 Uiso 1 1 calc R U . . .
C90 C 0.5976(8) 0.6270(4) 0.5889(4) 0.070(3) Uani 1 1 d . . . . .
H90A H 0.548334 0.652172 0.610460 0.106 Uiso 1 1 calc R U . . .
H90B H 0.658171 0.606271 0.614021 0.106 Uiso 1 1 calc R U . . .
H90C H 0.556591 0.591132 0.583381 0.106 Uiso 1 1 calc R U . . .
C92 C 0.7342(8) 0.6390(5) 0.4965(6) 0.083(3) Uani 1 1 d . . . . .
H92A H 0.705355 0.596454 0.496251 0.125 Uiso 1 1 calc R U . . .
H92B H 0.796049 0.628482 0.521962 0.125 Uiso 1 1 calc R U . . .
H92C H 0.759310 0.667869 0.453425 0.125 Uiso 1 1 calc R U . . .
C94 C 0.6148(11) 0.9886(8) 0.1947(5) 0.129(6) Uani 1 1 d . . . . .
H94A H 0.565495 1.019145 0.210076 0.194 Uiso 1 1 calc R U . . .
H94B H 0.578588 0.974535 0.165471 0.194 Uiso 1 1 calc R U . . .
H94C H 0.682600 1.012477 0.173091 0.194 Uiso 1 1 calc R U . . .
C96 C 1.0725(13) 0.5697(8) 0.5232(8) 0.132(5) Uani 1 1 d . U . . .
H96A H 1.023297 0.584746 0.490010 0.198 Uiso 1 1 calc R U . . .
H96B H 1.034188 0.573657 0.561867 0.198 Uiso 1 1 calc R U . . .
H96C H 1.094917 0.521995 0.530600 0.198 Uiso 1 1 calc R U . . .
Tb1 Tb 0.47041(2) 0.40713(2) 1.10762(2) 0.01786(6) Uani 1 1 d D . . . .
Tb2 Tb 0.30181(2) 0.48792(2) 0.98151(2) 0.01840(6) Uani 1 1 d . . . . .
Cl2 Cl 0.58301(12) 0.33886(7) 1.20794(7) 0.0338(3) Uani 1 1 d . . . . .
S2 S 0.86746(10) 0.42601(7) 0.97855(6) 0.0231(3) Uani 1 1 d . . . . .
S3 S 0.25974(10) 0.39112(7) 0.91955(6) 0.0227(2) Uani 1 1 d . . . . .
S5 S 0.51617(11) 0.26531(6) 1.11319(6) 0.0229(2) Uani 1 1 d . . . . .
S7 S 0.61121(10) 0.55132(6) 0.78473(6) 0.0221(2) Uani 1 1 d . . . . .
O2 O 0.1396(4) 0.3243(3) 1.1160(3) 0.0594(15) Uani 1 1 d . . . . .
O3 O 0.4306(3) 0.49914(18) 0.89176(16) 0.0211(7) Uani 1 1 d . . . . .
O5 O 0.1491(3) 0.4221(2) 1.0363(2) 0.0364(10) Uani 1 1 d . . . . .
O7 O 0.500000 0.500000 1.000000 0.0229(10) Uani 1 2 d S . P . .
O11 O 0.6806(3) 0.51473(18) 0.91511(16) 0.0213(7) Uani 1 1 d . . . . .
O13 O 0.3874(3) 0.38042(17) 1.02892(16) 0.0211(7) Uani 1 1 d . . . . .
O15 O 0.1930(3) 0.5396(2) 0.89602(19) 0.0333(9) Uani 1 1 d . . . . .
O18 O 0.6435(3) 0.39609(17) 1.05219(16) 0.0212(7) Uani 1 1 d . . . . .
O19 O 0.3136(3) 0.3389(2) 1.16566(18) 0.0289(8) Uani 1 1 d D . . . .
H19 H 0.258(3) 0.339(3) 1.1455(11) 0.043 Uiso 1 1 d D U . . .
N3 N 0.0959(5) 0.5732(3) 0.8118(3) 0.0524(16) Uani 1 1 d . . . . .
C2 C 0.8166(5) 0.2217(3) 1.0369(2) 0.0276(11) Uani 1 1 d . . . . .
C5 C 0.3814(6) 0.1311(3) 0.9778(3) 0.0420(15) Uani 1 1 d . . . . .
C7 C 0.9055(4) 0.4182(3) 0.8603(3) 0.0284(11) Uani 1 1 d . . . . .
H7 H 0.967977 0.391516 0.876045 0.034 Uiso 1 1 calc R U . . .
C9 C 0.5112(4) 0.4895(3) 0.7938(2) 0.0219(10) Uani 1 1 d . . . . .
C11 C 0.4271(10) 0.0697(6) 1.0300(5) 0.089(3) Uani 1 1 d . U . . .
H11A H 0.501959 0.079271 1.035054 0.133 Uiso 1 1 calc R U . . .
H11B H 0.428066 0.028883 1.018463 0.133 Uiso 1 1 calc R U . . .
H11C H 0.380099 0.062098 1.069583 0.133 Uiso 1 1 calc R U . . .
C13 C 0.6978(4) 0.3408(3) 1.0475(2) 0.0221(10) Uani 1 1 d . . . . .
C15 C 0.3847(4) 0.3230(2) 1.0178(2) 0.0210(10) Uani 1 1 d . . . . .
C17 C 0.8614(5) 0.2862(3) 1.0108(3) 0.0291(12) Uani 1 1 d . . . . .
H17 H 0.933528 0.290861 0.989391 0.035 Uiso 1 1 calc R U . . .
C19 C 0.3612(5) 0.3912(3) 0.8052(3) 0.0273(11) Uani 1 1 d . . . . .
H19A H 0.309292 0.357288 0.810021 0.033 Uiso 1 1 calc R U . . .
C21 C 0.9687(9) 0.1749(5) 0.9790(5) 0.090(4) Uani 1 1 d . . . . .
H21A H 0.938594 0.207152 0.941727 0.134 Uiso 1 1 calc R U . . .
H21B H 0.995229 0.133566 0.970710 0.134 Uiso 1 1 calc R U . . .
H21C H 1.029824 0.195980 0.988968 0.134 Uiso 1 1 calc R U . . .
C23 C 1.0150(11) 0.4481(7) 0.7027(6) 0.106(4) Uani 1 1 d . U . . .
H23A H 0.963880 0.485139 0.683115 0.159 Uiso 1 1 calc R U . . .
H23B H 1.047004 0.427753 0.671797 0.159 Uiso 1 1 calc R U . . .
H23C H 1.073699 0.466238 0.717432 0.159 Uiso 1 1 calc R U . . .
C25 C 0.4416(15) 0.4316(9) 0.6361(8) 0.151(6) Uani 1 1 d . U . . .
H25A H 0.426020 0.410319 0.606252 0.226 Uiso 1 1 calc R U . . .
H25B H 0.513801 0.452832 0.623163 0.226 Uiso 1 1 calc R U . . .
H25C H 0.385041 0.466419 0.637044 0.226 Uiso 1 1 calc R U . . .
C27 C 0.8046(4) 0.3446(3) 1.0150(2) 0.0235(10) Uani 1 1 d . . . . .
C29 C 0.6525(4) 0.2750(3) 1.0739(2) 0.0220(10) Uani 1 1 d . . . . .
C31 C 0.3804(5) 0.1971(3) 0.9930(3) 0.0300(12) Uani 1 1 d . . . . .
C33 C 0.7463(4) 0.4878(2) 0.8783(2) 0.0198(10) Uani 1 1 d . . . . .
C35 C 0.7116(5) 0.2174(3) 1.0690(3) 0.0273(11) Uani 1 1 d . . . . .
H35 H 0.678941 0.173857 1.088206 0.033 Uiso 1 1 calc R U . . .
C37 C 0.5112(5) 0.4602(3) 0.7472(3) 0.0277(11) Uani 1 1 d . . . . .
H37 H 0.563915 0.474823 0.711319 0.033 Uiso 1 1 calc R U . . .
C39 C 0.8809(6) 0.1568(3) 1.0332(3) 0.0415(15) Uani 1 1 d . . . . .
C41 C 0.4412(6) 0.3785(4) 0.7000(3) 0.0404(15) Uani 1 1 d . . . . .
C43 C 0.8026(9) 0.1104(5) 1.0190(6) 0.093(4) Uani 1 1 d . . . . .
H43A H 0.746657 0.092641 1.054912 0.140 Uiso 1 1 calc R U . . .
H43B H 0.844646 0.072208 1.011553 0.140 Uiso 1 1 calc R U . . .
H43C H 0.766751 0.136771 0.981662 0.140 Uiso 1 1 calc R U . . .
C45 C 0.8784(9) 0.3568(6) 0.7310(6) 0.091(3) Uani 1 1 d . U . . .
H45A H 0.829721 0.327317 0.766112 0.136 Uiso 1 1 calc R U . . .
H45B H 0.922945 0.328879 0.710285 0.136 Uiso 1 1 calc R U . . .
H45C H 0.834038 0.389825 0.700788 0.136 Uiso 1 1 calc R U . . .
C49 C 0.5445(13) 0.3392(9) 0.6993(8) 0.142(6) Uani 1 1 d . U . . .
H49A H 0.541984 0.312503 0.671941 0.213 Uiso 1 1 calc R U . . .
H49B H 0.554103 0.308338 0.741971 0.213 Uiso 1 1 calc R U . . .
H49C H 0.606247 0.370563 0.683436 0.213 Uiso 1 1 calc R U . . .
C51 C 0.3528(15) 0.3294(10) 0.7111(9) 0.162(7) Uani 1 1 d . U . . .
H51A H 0.283163 0.348239 0.724498 0.244 Uiso 1 1 calc R U . . .
H51B H 0.370374 0.286447 0.743998 0.244 Uiso 1 1 calc R U . . .
H51C H 0.346266 0.320931 0.672301 0.244 Uiso 1 1 calc R U . . .
C53 C 0.4376(5) 0.2029(3) 1.0397(3) 0.0282(11) Uani 1 1 d . . . . .
H53 H 0.476610 0.164004 1.064139 0.034 Uiso 1 1 calc R U . . .
C55 C 0.8379(4) 0.4459(3) 0.8992(2) 0.0213(10) Uani 1 1 d . . . . .
C57 C 0.4403(4) 0.2626(3) 1.0522(2) 0.0219(10) Uani 1 1 d . . . . .
C59 C 0.3275(4) 0.3173(3) 0.9690(2) 0.0237(10) Uani 1 1 d . . . . .
C61 C 0.3253(5) 0.2563(3) 0.9577(3) 0.0286(11) Uani 1 1 d . . . . .
H61 H 0.285456 0.254697 0.925156 0.034 Uiso 1 1 calc R U . . .
C63 C 0.7258(4) 0.4991(3) 0.8154(2) 0.0216(10) Uani 1 1 d . . . . .
C65 C 0.3592(4) 0.4200(3) 0.8519(2) 0.0226(10) Uani 1 1 d . . . . .
C67 C 0.7941(4) 0.4700(3) 0.7774(2) 0.0274(11) Uani 1 1 d . . . . .
H67 H 0.778125 0.478736 0.735720 0.033 Uiso 1 1 calc R U . . .
C69 C 0.8844(5) 0.4285(3) 0.7990(3) 0.0305(12) Uani 1 1 d . . . . .
C71 C 0.1170(6) 0.3673(4) 1.0653(3) 0.0448(17) Uani 1 1 d . . . . .
H71 H 0.063062 0.352750 1.046499 0.054 Uiso 1 1 calc R U . . .
C73 C 0.4323(4) 0.4708(3) 0.8476(2) 0.0203(10) Uani 1 1 d . . . . .
C75 C 0.2911(6) 0.2944(4) 1.2295(3) 0.0448(16) Uani 1 1 d D . . . .
H75A H 0.218057 0.274881 1.235570 0.067 Uiso 1 1 calc R U . . .
H75B H 0.293142 0.320296 1.257524 0.067 Uiso 1 1 calc R U . . .
H75C H 0.346584 0.257581 1.238966 0.067 Uiso 1 1 calc R U . . .
C77 C 0.4372(5) 0.4108(3) 0.7519(3) 0.0295(12) Uani 1 1 d . . . . .
C79 C 0.9555(6) 0.3957(4) 0.7561(3) 0.0459(16) Uani 1 1 d . . . . .
C81 C 0.1040(6) 0.5498(4) 0.8742(3) 0.0446(16) Uani 1 1 d . . . . .
H81 H 0.038409 0.540923 0.902299 0.054 Uiso 1 1 calc R U . . .
C83 C -0.0121(7) 0.5902(5) 0.7892(5) 0.066(2) Uani 1 1 d . . . . .
H83A H -0.029160 0.558203 0.769133 0.098 Uiso 1 1 calc R U . . .
H83B H -0.012027 0.636773 0.758622 0.098 Uiso 1 1 calc R U . . .
H83C H -0.067796 0.586906 0.824613 0.098 Uiso 1 1 calc R U . . .
C85 C 1.0296(9) 0.3386(5) 0.7935(5) 0.081(3) Uani 1 1 d . . . . .
H85A H 1.080312 0.357256 0.813016 0.121 Uiso 1 1 calc R U . . .
H85B H 1.071763 0.317916 0.765293 0.121 Uiso 1 1 calc R U . . .
H85C H 0.984390 0.303773 0.826165 0.121 Uiso 1 1 calc R U . . .
C87 C 0.1908(8) 0.5818(6) 0.7657(5) 0.084(3) Uani 1 1 d . . . . .
H87A H 0.256305 0.587621 0.783856 0.126 Uiso 1 1 calc R U . . .
H87B H 0.179693 0.622255 0.728771 0.126 Uiso 1 1 calc R U . . .
H87C H 0.200749 0.541428 0.753364 0.126 Uiso 1 1 calc R U . . .
C89 C 0.2707(10) 0.1158(6) 0.9663(6) 0.096(3) Uani 1 1 d . U . . .
H89A H 0.216442 0.117804 1.000810 0.144 Uiso 1 1 calc R U . . .
H89B H 0.271827 0.069963 0.963857 0.144 Uiso 1 1 calc R U . . .
H89C H 0.250793 0.149384 0.926720 0.144 Uiso 1 1 calc R U . . .
C91 C 0.4603(10) 0.1392(6) 0.9192(6) 0.101(4) Uani 1 1 d . . . . .
H91A H 0.442762 0.181732 0.885790 0.151 Uiso 1 1 calc R U . . .
H91B H 0.453212 0.100523 0.905433 0.151 Uiso 1 1 calc R U . . .
H91C H 0.535876 0.140670 0.928526 0.151 Uiso 1 1 calc R U . . .
C93 C 0.9216(10) 0.1178(6) 1.0954(5) 0.089(3) Uani 1 1 d . U . . .
H93A H 0.985354 0.140668 1.100482 0.133 Uiso 1 1 calc R U . . .
H93B H 0.942911 0.071337 1.097283 0.133 Uiso 1 1 calc R U . . .
H93C H 0.863042 0.115859 1.129176 0.133 Uiso 1 1 calc R U . . .
O17 O 1.3735(8) 0.6849(5) 0.1101(5) 0.123(3) Uani 1 1 d . . . . .
H17A H 1.389334 0.675680 0.146933 0.185 Uiso 1 1 calc R U . . .
C47 C 1.2979(9) 0.7340(6) 0.0979(5) 0.089(4) Uani 1 1 d . . . . .
H47A H 1.271025 0.739816 0.057688 0.133 Uiso 1 1 calc R U . . .
H47B H 1.329910 0.776729 0.095482 0.133 Uiso 1 1 calc R U . . .
H47C H 1.236634 0.721921 0.131306 0.133 Uiso 1 1 calc R U . . .
O9 O 0.9297(9) 0.8153(6) 0.3996(6) 0.155(4) Uani 1 1 d . U . . .
H9 H 0.968452 0.847684 0.375157 0.233 Uiso 1 1 calc R U . . .
C95 C 0.9068(17) 0.7754(11) 0.3694(10) 0.172(8) Uani 1 1 d . U . . .
H95A H 0.948765 0.789798 0.327748 0.259 Uiso 1 1 calc R U . . .
H95B H 0.827974 0.778814 0.364776 0.259 Uiso 1 1 calc R U . . .
H95C H 0.926561 0.728094 0.393094 0.259 Uiso 1 1 calc R U . . .

loop_
_atom_site_aniso_label
_atom_site_aniso_U_11
_atom_site_aniso_U_22
_atom_site_aniso_U_33
_atom_site_aniso_U_23
_atom_site_aniso_U_13
_atom_site_aniso_U_12
Tb3 0.01791(11) 0.01765(11) 0.01356(11) -0.00463(9) -0.00303(8) -0.00220(8)
Tb4 0.01821(11) 0.01840(12) 0.01414(11) -0.00434(9) -0.00355(8) -0.00279(8)
Cl1 0.0369(8) 0.0444(8) 0.0347(8) -0.0136(7) 0.0012(6) -0.0127(6)
S1 0.0202(6) 0.0260(6) 0.0186(6) -0.0053(5) -0.0042(5) -0.0047(5)
S4 0.0208(6) 0.0220(6) 0.0195(6) -0.0066(5) -0.0018(5) -0.0005(5)
S6 0.0225(6) 0.0200(6) 0.0190(6) -0.0051(5) -0.0022(5) -0.0030(5)
S8 0.0226(6) 0.0220(6) 0.0160(6) -0.0058(5) -0.0039(4) -0.0025(5)
O1 0.0264(19) 0.029(2) 0.027(2) -0.0057(16) -0.0105(16) 0.0027(15)
O4 0.0247(17) 0.0167(16) 0.0173(17) -0.0068(13) -0.0010(13) -0.0013(13)
O6 0.0256(18) 0.0220(17) 0.0163(17) -0.0090(14) -0.0056(14) 0.0005(14)
O8 0.0205(17) 0.0237(18) 0.0169(17) -0.0072(14) -0.0052(13) -0.0066(14)
O10 0.0214(17) 0.0166(16) 0.0210(17) -0.0045(14) -0.0061(14) -0.0052(13)
O12 0.037(2) 0.028(2) 0.030(2) -0.0110(17) 0.0111(17) -0.0087(17)
O14 0.022(2) 0.025(3) 0.016(2) 0.002(2) -0.0024(19) 0.000(2)
O16 0.031(2) 0.030(2) 0.0209(19) -0.0038(16) -0.0102(15) 0.0043(16)
N1 0.027(2) 0.031(3) 0.028(2) 0.002(2) -0.0099(19) -0.0020(19)
N2 0.035(3) 0.033(3) 0.035(3) -0.010(2) -0.012(2) 0.004(2)
N4 0.046(3) 0.047(3) 0.036(3) -0.010(3) 0.007(2) -0.002(3)
C1 0.022(2) 0.018(2) 0.017(2) -0.0070(19) -0.0041(18) 0.0008(18)
C3 0.109(4) 0.109(4) 0.108(4) -0.043(2) -0.013(2) -0.004(2)
C4 0.023(2) 0.020(2) 0.020(2) -0.0052(19) -0.0020(19) -0.0015(19)
C6 0.021(2) 0.020(2) 0.020(2) -0.0068(19) -0.0007(19) -0.0024(19)
C8 0.023(2) 0.023(3) 0.021(2) -0.006(2) -0.0055(19) -0.0006(19)
C10 0.019(2) 0.033(3) 0.024(3) -0.003(2) 0.000(2) -0.001(2)
C12 0.024(2) 0.024(3) 0.019(2) -0.006(2) -0.0034(19) -0.007(2)
C14 0.028(3) 0.023(3) 0.031(3) -0.014(2) 0.000(2) 0.002(2)
C16 0.033(3) 0.019(3) 0.032(3) -0.006(2) -0.002(2) -0.004(2)
C18 0.152(6) 0.147(6) 0.149(6) -0.054(3) -0.012(2) -0.003(2)
C20 0.021(2) 0.021(2) 0.018(2) -0.0063(19) -0.0015(18) -0.0047(19)
C22 0.029(3) 0.031(3) 0.026(3) -0.011(2) -0.007(2) -0.008(2)
C24 0.019(2) 0.024(3) 0.023(3) -0.005(2) -0.0039(19) -0.0046(19)
C26 0.037(3) 0.025(3) 0.039(3) -0.014(2) -0.001(3) -0.003(2)
C28 0.198(9) 0.195(9) 0.197(9) -0.069(4) -0.022(2) -0.002(2)
C30 0.031(3) 0.025(3) 0.032(3) -0.010(2) -0.001(2) -0.005(2)
C32 0.029(3) 0.031(3) 0.019(2) -0.011(2) -0.003(2) -0.003(2)
C34 0.021(2) 0.026(3) 0.019(2) -0.006(2) -0.0003(19) -0.010(2)
C36 0.036(3) 0.026(3) 0.032(3) -0.012(2) -0.004(2) -0.013(2)
C38 0.024(3) 0.030(3) 0.016(2) -0.008(2) -0.0045(19) -0.005(2)
C40 0.022(2) 0.021(2) 0.017(2) -0.0059(19) -0.0038(19) -0.0020(19)
C42 0.022(2) 0.020(2) 0.015(2) -0.0043(18) -0.0101(18) -0.0012(18)
C44 0.029(3) 0.042(3) 0.024(3) -0.012(2) -0.005(2) -0.013(2)
C46 0.035(3) 0.031(3) 0.024(3) -0.014(2) -0.003(2) -0.001(2)
C48 0.026(3) 0.025(3) 0.027(3) -0.012(2) 0.000(2) -0.001(2)
C50 0.024(2) 0.023(2) 0.019(2) -0.008(2) -0.0052(19) -0.0046(19)
C52 0.036(3) 0.038(3) 0.020(3) -0.012(2) -0.005(2) -0.009(2)
C54 0.046(4) 0.028(3) 0.049(4) -0.005(3) -0.016(3) -0.002(3)
C56 0.037(3) 0.051(4) 0.030(3) -0.021(3) -0.007(2) -0.012(3)
C58 0.048(4) 0.033(3) 0.060(4) -0.026(3) -0.013(3) -0.012(3)
C60 0.045(4) 0.038(3) 0.034(3) -0.007(3) -0.005(3) -0.008(3)
C62 0.034(3) 0.049(4) 0.033(3) 0.004(3) -0.017(3) 0.000(3)
C64 0.053(4) 0.031(3) 0.034(3) -0.005(3) -0.003(3) 0.003(3)
C66 0.078(6) 0.078(6) 0.031(4) 0.001(4) -0.008(4) -0.024(5)
C68 0.050(4) 0.047(4) 0.035(3) -0.029(3) -0.010(3) 0.006(3)
C70 0.050(4) 0.044(4) 0.036(4) -0.008(3) -0.012(3) -0.002(3)
C72 0.059(5) 0.027(3) 0.071(5) -0.024(3) 0.022(4) -0.009(3)
C74 0.033(3) 0.036(3) 0.031(3) -0.012(3) -0.007(2) 0.003(2)
C76 0.069(5) 0.065(5) 0.063(5) -0.048(4) -0.019(4) 0.018(4)
C78 0.078(6) 0.049(4) 0.079(6) -0.029(4) -0.034(5) -0.019(4)
C80 0.065(6) 0.080(6) 0.063(6) -0.021(5) 0.019(4) 0.020(5)
C82 0.059(5) 0.108(7) 0.045(4) -0.048(5) 0.002(4) -0.037(5)
C84 0.070(5) 0.075(6) 0.077(6) -0.060(5) -0.024(5) 0.007(4)
C86 0.091(4) 0.094(4) 0.090(4) -0.035(2) -0.013(2) -0.0097(19)
C88 0.095(7) 0.073(6) 0.040(4) -0.032(4) 0.011(4) -0.002(5)
C90 0.085(6) 0.042(4) 0.082(6) -0.011(4) -0.020(5) -0.032(4)
C92 0.077(6) 0.076(6) 0.134(10) -0.077(7) -0.026(6) 0.000(5)
C94 0.134(11) 0.191(15) 0.064(7) -0.022(8) -0.060(7) -0.058(10)
C96 0.133(6) 0.130(6) 0.135(6) -0.049(3) -0.010(2) -0.004(2)
Tb1 0.01955(12) 0.01760(12) 0.01581(11) -0.00488(9) -0.00186(8) -0.00151(8)
Tb2 0.01903(11) 0.01935(12) 0.01647(12) -0.00576(9) -0.00148(9) -0.00169(9)
Cl2 0.0386(7) 0.0336(7) 0.0277(7) -0.0075(6) -0.0113(6) 0.0061(6)
S2 0.0199(6) 0.0266(6) 0.0218(6) -0.0075(5) -0.0019(5) 0.0005(5)
S3 0.0226(6) 0.0255(6) 0.0215(6) -0.0094(5) -0.0026(5) -0.0037(5)
S5 0.0271(6) 0.0198(6) 0.0198(6) -0.0046(5) -0.0026(5) -0.0006(5)
S7 0.0249(6) 0.0241(6) 0.0163(6) -0.0057(5) -0.0012(5) -0.0036(5)
O2 0.048(3) 0.063(3) 0.050(3) 0.007(3) -0.015(2) -0.019(3)
O3 0.0240(18) 0.0240(18) 0.0165(17) -0.0085(14) -0.0011(13) -0.0027(14)
O5 0.023(2) 0.043(3) 0.049(3) -0.024(2) 0.0007(18) -0.0044(18)
O7 0.021(2) 0.026(3) 0.019(2) -0.003(2) -0.0029(19) -0.003(2)
O11 0.0234(17) 0.0235(18) 0.0166(17) -0.0070(14) -0.0012(13) 0.0011(14)
O13 0.0258(18) 0.0179(17) 0.0211(18) -0.0078(14) -0.0049(14) -0.0018(14)
O15 0.032(2) 0.040(2) 0.029(2) -0.0103(18) -0.0120(17) 0.0050(17)
O18 0.0214(17) 0.0182(17) 0.0229(18) -0.0064(14) -0.0009(14) 0.0008(13)
O19 0.0249(19) 0.031(2) 0.025(2) -0.0011(16) -0.0021(15) -0.0094(16)
N3 0.059(4) 0.057(4) 0.045(3) -0.016(3) -0.025(3) 0.004(3)
C2 0.033(3) 0.030(3) 0.021(3) -0.010(2) -0.006(2) 0.007(2)
C5 0.055(4) 0.027(3) 0.056(4) -0.028(3) -0.010(3) -0.002(3)
C7 0.025(3) 0.030(3) 0.027(3) -0.008(2) 0.002(2) 0.000(2)
C9 0.021(2) 0.027(3) 0.019(2) -0.010(2) -0.0016(19) -0.004(2)
C11 0.094(4) 0.086(4) 0.090(4) -0.034(2) -0.012(2) -0.0021(19)
C13 0.024(2) 0.023(3) 0.017(2) -0.0044(19) -0.0070(19) 0.005(2)
C15 0.022(2) 0.019(2) 0.021(2) -0.0070(19) 0.0020(19) -0.0054(19)
C17 0.027(3) 0.035(3) 0.024(3) -0.011(2) -0.002(2) 0.008(2)
C19 0.031(3) 0.030(3) 0.025(3) -0.012(2) -0.005(2) -0.005(2)
C21 0.092(7) 0.052(5) 0.117(9) -0.040(6) 0.041(6) 0.014(5)
C23 0.107(4) 0.105(4) 0.105(4) -0.038(2) -0.004(2) 0.001(2)
C25 0.155(7) 0.150(7) 0.149(7) -0.055(3) -0.017(2) -0.003(2)
C27 0.024(2) 0.026(3) 0.019(2) -0.006(2) -0.004(2) 0.002(2)
C29 0.024(2) 0.022(2) 0.019(2) -0.006(2) -0.0050(19) 0.0033(19)
C31 0.035(3) 0.025(3) 0.034(3) -0.016(2) 0.001(2) -0.004(2)
C33 0.020(2) 0.021(2) 0.018(2) -0.0071(19) 0.0049(18) -0.0070(19)
C35 0.036(3) 0.024(3) 0.022(3) -0.008(2) -0.007(2) 0.003(2)
C37 0.029(3) 0.033(3) 0.021(3) -0.011(2) -0.002(2) -0.001(2)
C39 0.050(4) 0.032(3) 0.041(4) -0.015(3) -0.003(3) 0.016(3)
C41 0.045(4) 0.050(4) 0.036(3) -0.028(3) 0.001(3) -0.007(3)
C43 0.088(7) 0.056(6) 0.156(11) -0.069(7) 0.006(7) 0.007(5)
C45 0.092(4) 0.092(4) 0.091(4) -0.037(2) -0.009(2) 0.0006(19)
C49 0.143(6) 0.143(6) 0.142(6) -0.053(3) -0.016(2) 0.001(2)
C51 0.164(7) 0.164(7) 0.162(7) -0.061(3) -0.016(2) -0.006(2)
C53 0.029(3) 0.025(3) 0.029(3) -0.008(2) -0.002(2) -0.002(2)
C55 0.021(2) 0.023(2) 0.018(2) -0.0050(19) 0.0011(19) -0.0003(19)
C57 0.023(2) 0.019(2) 0.024(3) -0.008(2) 0.002(2) -0.0039(19)
C59 0.026(3) 0.022(3) 0.024(3) -0.009(2) 0.000(2) -0.005(2)
C61 0.033(3) 0.030(3) 0.026(3) -0.013(2) -0.002(2) -0.009(2)
C63 0.022(2) 0.024(3) 0.018(2) -0.008(2) 0.0031(19) -0.0040(19)
C65 0.025(2) 0.024(3) 0.019(2) -0.006(2) -0.0038(19) -0.002(2)
C67 0.029(3) 0.035(3) 0.019(3) -0.012(2) 0.004(2) -0.005(2)
C69 0.027(3) 0.034(3) 0.030(3) -0.014(2) 0.006(2) -0.003(2)
C71 0.038(3) 0.062(5) 0.022(3) 0.000(3) -0.008(3) 0.005(3)
C73 0.024(2) 0.022(2) 0.015(2) -0.0069(19) -0.0040(19) 0.0015(19)
C75 0.049(4) 0.047(4) 0.026(3) 0.004(3) -0.002(3) -0.023(3)
C77 0.030(3) 0.034(3) 0.031(3) -0.018(2) -0.002(2) -0.002(2)
C79 0.049(4) 0.049(4) 0.040(4) -0.023(3) 0.010(3) 0.008(3)
C81 0.046(4) 0.049(4) 0.044(4) -0.021(3) -0.010(3) 0.004(3)
C83 0.054(5) 0.060(5) 0.076(6) -0.011(4) -0.017(4) -0.006(4)
C85 0.090(7) 0.097(7) 0.069(6) -0.054(6) -0.002(5) 0.042(6)
C87 0.065(6) 0.122(9) 0.069(6) -0.039(6) -0.006(5) -0.010(6)
C89 0.096(4) 0.094(4) 0.101(4) -0.037(2) -0.011(2) -0.004(2)
C91 0.104(8) 0.096(8) 0.133(10) -0.091(8) 0.034(7) -0.017(7)
C93 0.092(4) 0.087(4) 0.088(4) -0.032(2) -0.012(2) 0.0051(19)
O17 0.104(7) 0.116(7) 0.137(9) -0.026(7) -0.021(6) -0.007(6)
C47 0.109(8) 0.106(8) 0.089(7) -0.073(7) -0.067(7) 0.069(7)
O9 0.131(8) 0.154(9) 0.138(9) 0.001(7) 0.004(7) -0.032(7)
C95 0.175(8) 0.172(8) 0.172(8) -0.062(3) -0.018(2) -0.006(2)

loop_
_atom_type_symbol
_atom_type_description
_atom_type_scat_dispersion_real
_atom_type_scat_dispersion_imag
_atom_type_scat_source
C C 0.0033 0.0016 'International Tables Vol C Tables 4.2.6.8 and 6.1.1.4'
H H 0.0000 0.0000 'International Tables Vol C Tables 4.2.6.8 and 6.1.1.4'
Cl Cl 0.1484 0.1585 'International Tables Vol C Tables 4.2.6.8 and 6.1.1.4'
N N 0.0061 0.0033 'International Tables Vol C Tables 4.2.6.8 and 6.1.1.4'
O O 0.0106 0.0060 'International Tables Vol C Tables 4.2.6.8 and 6.1.1.4'
S S 0.1246 0.1234 'International Tables Vol C Tables 4.2.6.8 and 6.1.1.4'
Tb Tb -0.1723 4.1537 'International Tables Vol C Tables 4.2.6.8 and 6.1.1.4'

loop_
_geom_angle_atom_site_label_1
_geom_angle_atom_site_label_2
_geom_angle_atom_site_label_3
_geom_angle
_geom_angle_site_symmetry_1
_geom_angle_site_symmetry_3
_geom_angle_publ_flag
Tb4 Tb3 Tb4 93.295(7) . 2_776 ?
S6 Tb3 Tb4 109.57(3) . . ?
S6 Tb3 Tb4 109.27(2) . 2_776 ?
S6 Tb3 S8 122.82(3) . 2_776 ?
S8 Tb3 Tb4 108.65(2) 2_776 2_776 ?
S8 Tb3 Tb4 109.22(2) 2_776 . ?
O4 Tb3 Tb4 103.52(8) . 2_776 ?
O4 Tb3 Tb4 41.59(8) . . ?
O4 Tb3 S6 68.14(8) . . ?
O4 Tb3 S8 137.86(9) . 2_776 ?
O4 Tb3 O6 136.64(11) . 2_776 ?
O4 Tb3 O8 78.53(12) . 2_776 ?
O4 Tb3 O12 136.50(12) . . ?
O4 Tb3 O14 68.07(8) . . ?
O4 Tb3 O16 80.34(12) . . ?
O6 Tb3 Tb4 105.05(8) 2_776 . ?
O6 Tb3 Tb4 40.64(8) 2_776 2_776 ?
O6 Tb3 S6 135.33(9) 2_776 . ?
O6 Tb3 S8 68.03(8) 2_776 2_776 ?
O6 Tb3 O12 80.92(13) 2_776 . ?
O6 Tb3 O14 68.61(8) 2_776 . ?
O6 Tb3 O16 136.95(12) 2_776 . ?
O8 Tb3 Tb4 41.28(8) 2_776 . ?
O8 Tb3 Tb4 103.79(8) 2_776 2_776 ?
O8 Tb3 S6 137.28(9) 2_776 . ?
O8 Tb3 S8 68.02(8) 2_776 2_776 ?
O8 Tb3 O6 87.34(12) 2_776 2_776 ?
O8 Tb3 O12 134.20(13) 2_776 . ?
O8 Tb3 O14 68.12(8) 2_776 . ?
O8 Tb3 O16 78.95(13) 2_776 . ?
O10 Tb3 Tb4 106.73(8) . . ?
O10 Tb3 Tb4 40.87(8) . 2_776 ?
O10 Tb3 S6 68.40(8) . . ?
O10 Tb3 S8 133.73(9) . 2_776 ?
O10 Tb3 O4 88.35(12) . . ?
O10 Tb3 O6 75.28(12) . 2_776 ?
O10 Tb3 O8 138.04(11) . 2_776 ?
O10 Tb3 O12 81.00(13) . . ?
O10 Tb3 O14 69.98(8) . . ?
O10 Tb3 O16 138.15(13) . . ?
O12 Tb3 Tb4 95.49(10) . 2_776 ?
O12 Tb3 Tb4 171.11(11) . . ?
O12 Tb3 S6 68.72(10) . . ?
O12 Tb3 S8 66.50(10) . 2_776 ?
O12 Tb3 O14 142.02(10) . . ?
O14 Tb3 Tb4 46.554(6) . 2_776 ?
O14 Tb3 Tb4 46.741(5) . . ?
O14 Tb3 S6 118.97(3) . . ?
O14 Tb3 S8 118.21(2) . 2_776 ?
O16 Tb3 Tb4 175.59(9) . 2_776 ?
O16 Tb3 Tb4 91.03(10) . . ?
O16 Tb3 S6 69.99(10) . . ?
O16 Tb3 S8 68.99(10) . 2_776 ?
O16 Tb3 O12 80.17(14) . . ?
O16 Tb3 O14 137.76(10) . . ?
Tb3 Tb4 Tb3 86.704(7) . 2_776 ?
Cl1 Tb4 Tb3 97.23(4) . 2_776 ?
Cl1 Tb4 Tb3 175.53(4) . . ?
Cl1 Tb4 S1 72.04(4) . 2_776 ?
Cl1 Tb4 S4 68.02(4) . . ?
S1 Tb4 Tb3 109.06(3) 2_776 2_776 ?
S1 Tb4 Tb3 108.74(3) 2_776 . ?
S1 Tb4 S4 126.73(4) 2_776 . ?
S4 Tb4 Tb3 109.59(3) . 2_776 ?
S4 Tb4 Tb3 108.70(3) . . ?
O1 Tb4 Tb3 174.43(10) . 2_776 ?
O1 Tb4 Tb3 88.05(10) . . ?
O1 Tb4 Cl1 87.95(10) . . ?
O1 Tb4 S1 74.46(10) . 2_776 ?
O1 Tb4 S4 70.40(10) . . ?
O1 Tb4 O4 76.48(12) . . ?
O1 Tb4 O6 139.07(13) . . ?
O1 Tb4 O8 78.55(13) . 2_776 ?
O1 Tb4 O10 143.14(12) . 2_776 ?
O1 Tb4 O14 131.46(10) . . ?
O4 Tb4 Tb3 98.27(8) . 2_776 ?
O4 Tb4 Tb3 40.70(8) . . ?
O4 Tb4 Cl1 136.05(9) . . ?
O4 Tb4 S1 138.13(8) . 2_776 ?
O4 Tb4 S4 68.05(8) . . ?
O4 Tb4 O14 65.08(8) . . ?
O6 Tb4 Tb3 40.58(8) . 2_776 ?
O6 Tb4 Tb3 99.91(8) . . ?
O6 Tb4 Cl1 81.88(9) . . ?
O6 Tb4 S1 137.05(9) . 2_776 ?
O6 Tb4 S4 69.01(8) . . ?
O6 Tb4 O4 83.80(12) . . ?
O6 Tb4 O8 131.47(12) . 2_776 ?
O6 Tb4 O10 74.79(11) . 2_776 ?
O6 Tb4 O14 66.12(8) . . ?
O8 Tb4 Tb3 98.61(8) 2_776 2_776 ?
O8 Tb4 Tb3 40.78(8) 2_776 . ?
O8 Tb4 Cl1 139.87(8) 2_776 . ?
O8 Tb4 S1 67.97(8) 2_776 2_776 ?
O8 Tb4 S4 137.58(9) 2_776 . ?
O8 Tb4 O4 77.25(11) 2_776 . ?
O8 Tb4 O14 65.37(8) 2_776 . ?
O10 Tb4 Tb3 101.43(8) 2_776 . ?
O10 Tb4 Tb3 40.37(8) 2_776 2_776 ?
O10 Tb4 Cl1 82.97(9) 2_776 . ?
O10 Tb4 S1 68.75(8) 2_776 2_776 ?
O10 Tb4 S4 135.91(9) 2_776 . ?
O10 Tb4 O4 132.13(11) 2_776 . ?
O10 Tb4 O8 85.71(12) 2_776 2_776 ?
O10 Tb4 O14 67.14(8) 2_776 . ?
O14 Tb4 Tb3 43.268(5) . 2_776 ?
O14 Tb4 Tb3 43.436(5) . . ?
O14 Tb4 Cl1 140.45(4) . . ?
O14 Tb4 S1 116.45(3) . 2_776 ?
O14 Tb4 S4 116.81(3) . . ?
C12 S1 Tb4 99.67(16) . 2_776 ?
C38 S1 Tb4 100.06(17) . 2_776 ?
C38 S1 C12 100.7(2) . . ?
C4 S4 Tb4 100.08(17) . . ?
C4 S4 C6 102.7(2) . . ?
C6 S4 Tb4 98.93(16) . . ?
C8 S6 Tb3 99.01(17) . . ?
C8 S6 C24 101.6(2) . . ?
C24 S6 Tb3 99.00(17) . . ?
C40 S8 Tb3 99.23(16) . 2_776 ?
C50 S8 Tb3 99.20(17) . 2_776 ?
C50 S8 C40 103.2(2) . . ?
C10 O1 Tb4 151.4(4) . . ?
Tb3 O4 Tb4 97.71(12) . . ?
C1 O4 Tb3 130.9(3) . . ?
C1 O4 Tb4 129.6(3) . . ?
Tb3 O6 Tb4 98.77(12) 2_776 . ?
C20 O6 Tb3 131.4(3) . 2_776 ?
C20 O6 Tb4 129.4(3) . . ?
Tb3 O8 Tb4 97.93(12) 2_776 2_776 ?
C42 O8 Tb3 131.1(3) . 2_776 ?
C42 O8 Tb4 129.9(3) . 2_776 ?
Tb3 O10 Tb4 98.76(12) . 2_776 ?
C34 O10 Tb3 130.9(3) . . ?
C34 O10 Tb4 130.3(3) . 2_776 ?
C60 O12 Tb3 126.0(4) . . ?
Tb3 O14 Tb3 180.0 2_776 . ?
Tb3 O14 Tb4 90.177(7) 2_776 . ?
Tb3 O14 Tb4 89.823(7) . . ?
Tb3 O14 Tb4 89.823(7) 2_776 2_776 ?
Tb3 O14 Tb4 90.178(7) . 2_776 ?
Tb4 O14 Tb4 180.0 2_776 . ?
C74 O16 Tb3 130.6(4) . . ?
C10 N1 C54 120.4(5) . . ?
C10 N1 C62 121.4(5) . . ?
C54 N1 C62 118.2(5) . . ?
C64 N2 C70 119.4(5) . . ?
C74 N2 C64 119.3(5) . . ?
C74 N2 C70 121.2(5) . . ?
C60 N4 C66 121.8(6) . . ?
C60 N4 C80 120.2(7) . . ?
C80 N4 C66 117.9(7) . . ?
O4 C1 C4 122.2(4) . . ?
O4 C1 C8 122.1(4) . . ?
C8 C1 C4 115.7(4) . . ?
H3A C3 H3B 109.5 . . ?
H3A C3 H3C 109.5 . . ?
H3B C3 H3C 109.5 . . ?
C82 C3 H3A 109.5 . . ?
C82 C3 H3B 109.5 . . ?
C82 C3 H3C 109.5 . . ?
C1 C4 S4 118.8(4) . . ?
C14 C4 S4 119.4(4) . . ?
C14 C4 C1 121.7(5) . . ?
C20 C6 S4 119.3(4) . . ?
C48 C6 S4 119.4(4) . . ?
C48 C6 C20 121.3(5) . . ?
C1 C8 S6 118.9(4) . . ?
C16 C8 S6 119.8(4) . . ?
C16 C8 C1 121.2(5) . . ?
O1 C10 N1 123.2(5) . . ?
O1 C10 H10 118.4 . . ?
N1 C10 H10 118.4 . . ?
C22 C12 S1 119.6(4) . . ?
C22 C12 C34 121.3(5) . . ?
C34 C12 S1 119.1(4) . . ?
C4 C14 H14 118.9 . . ?
C4 C14 C26 122.2(5) . . ?
C26 C14 H14 118.9 . . ?
C8 C16 H16 118.5 . . ?
C26 C16 C8 123.1(5) . . ?
C26 C16 H16 118.5 . . ?
H18A C18 H18B 109.5 . . ?
H18A C18 H18C 109.5 . . ?
H18B C18 H18C 109.5 . . ?
C72 C18 H18A 113.9 . . ?
C72 C18 H18B 116.8 . . ?
C72 C18 H18C 96.9 . . ?
O6 C20 C6 122.7(4) . . ?
O6 C20 C40 122.0(4) . . ?
C6 C20 C40 115.3(4) . . ?
C12 C22 H22 118.7 . . ?
C36 C22 C12 122.6(5) . . ?
C36 C22 H22 118.7 . . ?
C30 C24 S6 118.5(4) . . ?
C30 C24 C34 122.6(5) . . ?
C34 C24 S6 118.8(4) . . ?
C14 C26 C72 121.9(5) . . ?
C16 C26 C14 116.0(5) . . ?
C16 C26 C72 122.1(5) . . ?
H28A C28 H28B 109.5 . . ?
H28A C28 H28C 109.5 . . ?
H28B C28 H28C 109.5 . . ?
C72 C28 H28A 109.5 . . ?
C72 C28 H28B 109.5 . . ?
C72 C28 H28C 109.5 . . ?
C24 C30 H30 119.0 . . ?
C36 C30 C24 121.9(5) . . ?
C36 C30 H30 119.0 . . ?
C40 C32 H32 118.7 . . ?
C46 C32 H32 118.7 . . ?
C46 C32 C40 122.5(5) . . ?
O10 C34 C12 122.2(5) . . ?
O10 C34 C24 122.8(4) . . ?
C24 C34 C12 115.0(4) . . ?
C22 C36 C58 123.0(5) . . ?
C30 C36 C22 116.5(5) . . ?
C30 C36 C58 120.5(5) . . ?
C42 C38 S1 118.4(4) . . ?
C44 C38 S1 119.6(4) . . ?
C44 C38 C42 122.0(5) . . ?
C20 C40 S8 119.0(4) . . ?
C32 C40 S8 119.4(4) . . ?
C32 C40 C20 121.6(5) . . ?
O8 C42 C38 122.6(4) . . ?
O8 C42 C50 122.1(4) . . ?
C38 C42 C50 115.3(4) . . ?
C38 C44 H44 119.0 . . ?
C56 C44 C38 122.1(5) . . ?
C56 C44 H44 119.0 . . ?
C32 C46 C48 116.2(5) . . ?
C32 C46 C68 119.8(5) . . ?
C48 C46 C68 124.0(5) . . ?
C6 C48 H48 118.5 . . ?
C46 C48 C6 122.9(5) . . ?
C46 C48 H48 118.5 . . ?
C42 C50 S8 119.1(4) . . ?
C52 C50 S8 119.0(4) . . ?
C52 C50 C42 121.8(5) . . ?
C50 C52 H52 119.1 . . ?
C56 C52 C50 121.8(5) . . ?
C56 C52 H52 119.1 . . ?
N1 C54 H54A 109.5 . . ?
N1 C54 H54B 109.5 . . ?
N1 C54 H54C 109.5 . . ?
H54A C54 H54B 109.5 . . ?
H54A C54 H54C 109.5 . . ?
H54B C54 H54C 109.5 . . ?
C44 C56 C82 123.3(6) . . ?
C52 C56 C44 116.9(5) . . ?
C52 C56 C82 119.7(6) . . ?
C36 C58 C90 108.7(6) . . ?
C78 C58 C36 112.7(6) . . ?
C78 C58 C90 108.6(7) . . ?
C78 C58 C92 108.6(7) . . ?
C92 C58 C36 109.8(6) . . ?
C92 C58 C90 108.3(7) . . ?
O12 C60 N4 125.9(6) . . ?
O12 C60 H60 117.1 . . ?
N4 C60 H60 117.1 . . ?
N1 C62 H62A 109.5 . . ?
N1 C62 H62B 109.5 . . ?
N1 C62 H62C 109.5 . . ?
H62A C62 H62B 109.5 . . ?
H62A C62 H62C 109.5 . . ?
H62B C62 H62C 109.5 . . ?
N2 C64 H64A 109.5 . . ?
N2 C64 H64B 109.5 . . ?
N2 C64 H64C 109.5 . . ?
H64A C64 H64B 109.5 . . ?
H64A C64 H64C 109.5 . . ?
H64B C64 H64C 109.5 . . ?
N4 C66 H66A 109.5 . . ?
N4 C66 H66B 109.5 . . ?
N4 C66 H66C 109.5 . . ?
H66A C66 H66B 109.5 . . ?
H66A C66 H66C 109.5 . . ?
H66B C66 H66C 109.5 . . ?
C46 C68 C84 109.7(6) . . ?
C46 C68 C88 109.2(5) . . ?
C76 C68 C46 112.2(5) . . ?
C76 C68 C84 108.9(6) . . ?
C76 C68 C88 107.7(7) . . ?
C84 C68 C88 109.1(7) . . ?
N2 C70 H70A 109.5 . . ?
N2 C70 H70B 109.5 . . ?
N2 C70 H70C 109.5 . . ?
H70A C70 H70B 109.5 . . ?
H70A C70 H70C 109.5 . . ?
H70B C70 H70C 109.5 . . ?
C18 C72 C26 114.6(9) . . ?
C18 C72 C28 101.8(11) . . ?
C26 C72 C28 104.7(10) . . ?
C96 C72 C18 117.5(11) . . ?
C96 C72 C26 114.3(8) . . ?
C96 C72 C28 100.8(11) . . ?
O16 C74 N2 125.9(6) . . ?
O16 C74 H74 117.1 . . ?
N2 C74 H74 117.1 . . ?
C68 C76 H76A 109.5 . . ?
C68 C76 H76B 109.5 . . ?
C68 C76 H76C 109.5 . . ?
H76A C76 H76B 109.5 . . ?
H76A C76 H76C 109.5 . . ?
H76B C76 H76C 109.5 . . ?
C58 C78 H78A 109.5 . . ?
C58 C78 H78B 109.5 . . ?
C58 C78 H78C 109.5 . . ?
H78A C78 H78B 109.5 . . ?
H78A C78 H78C 109.5 . . ?
H78B C78 H78C 109.5 . . ?
N4 C80 H80A 109.5 . . ?
N4 C80 H80B 109.5 . . ?
N4 C80 H80C 109.5 . . ?
H80A C80 H80B 109.5 . . ?
H80A C80 H80C 109.5 . . ?
H80B C80 H80C 109.5 . . ?
C3 C82 C56 111.1(8) . . ?
C86 C82 C3 111.0(9) . . ?
C86 C82 C56 111.7(7) . . ?
C94 C82 C3 109.2(9) . . ?
C94 C82 C56 108.2(8) . . ?
C94 C82 C86 105.4(9) . . ?
C68 C84 H84A 109.5 . . ?
C68 C84 H84B 109.5 . . ?
C68 C84 H84C 109.5 . . ?
H84A C84 H84B 109.5 . . ?
H84A C84 H84C 109.5 . . ?
H84B C84 H84C 109.5 . . ?
C82 C86 H86A 109.5 . . ?
C82 C86 H86B 109.5 . . ?
C82 C86 H86C 109.5 . . ?
H86A C86 H86B 109.5 . . ?
H86A C86 H86C 109.5 . . ?
H86B C86 H86C 109.5 . . ?
C68 C88 H88A 109.5 . . ?
C68 C88 H88B 109.5 . . ?
C68 C88 H88C 109.5 . . ?
H88A C88 H88B 109.5 . . ?
H88A C88 H88C 109.5 . . ?
H88B C88 H88C 109.5 . . ?
C58 C90 H90A 109.5 . . ?
C58 C90 H90B 109.5 . . ?
C58 C90 H90C 109.5 . . ?
H90A C90 H90B 109.5 . . ?
H90A C90 H90C 109.5 . . ?
H90B C90 H90C 109.5 . . ?
C58 C92 H92A 109.5 . . ?
C58 C92 H92B 109.5 . . ?
C58 C92 H92C 109.5 . . ?
H92A C92 H92B 109.5 . . ?
H92A C92 H92C 109.5 . . ?
H92B C92 H92C 109.5 . . ?
C82 C94 H94A 109.5 . . ?
C82 C94 H94B 109.5 . . ?
C82 C94 H94C 109.5 . . ?
H94A C94 H94B 109.5 . . ?
H94A C94 H94C 109.5 . . ?
H94B C94 H94C 109.5 . . ?
C72 C96 H96A 109.5 . . ?
C72 C96 H96B 109.5 . . ?
C72 C96 H96C 109.5 . . ?
H96A C96 H96B 109.5 . . ?
H96A C96 H96C 109.5 . . ?
H96B C96 H96C 109.5 . . ?
Tb2 Tb1 Tb2 90.325(7) 2_667 . ?
Cl2 Tb1 Tb2 94.58(3) . 2_667 ?
Cl2 Tb1 Tb2 175.08(3) . . ?
Cl2 Tb1 S5 70.22(4) . . ?
Cl2 Tb1 S7 69.64(4) . 2_667 ?
S5 Tb1 Tb2 107.76(3) . . ?
S5 Tb1 Tb2 109.24(3) . 2_667 ?
S7 Tb1 Tb2 109.07(3) 2_667 . ?
S7 Tb1 Tb2 109.43(3) 2_667 2_667 ?
S7 Tb1 S5 125.37(4) 2_667 . ?
O3 Tb1 Tb2 40.93(8) 2_667 2_667 ?
O3 Tb1 Tb2 101.90(8) 2_667 . ?
O3 Tb1 Cl2 82.15(9) 2_667 . ?
O3 Tb1 S5 138.03(9) 2_667 . ?
O3 Tb1 S7 68.53(9) 2_667 2_667 ?
O3 Tb1 O7 67.16(8) 2_667 . ?
O3 Tb1 O11 85.62(12) 2_667 2_667 ?
O3 Tb1 O13 134.84(12) 2_667 . ?
O3 Tb1 O18 77.05(12) 2_667 . ?
O3 Tb1 O19 139.00(13) 2_667 . ?
O7 Tb1 Tb2 45.055(5) . . ?
O7 Tb1 Tb2 45.270(5) . 2_667 ?
O7 Tb1 Cl2 139.85(3) . . ?
O7 Tb1 S5 116.74(3) . . ?
O7 Tb1 S7 117.88(3) . 2_667 ?
O11 Tb1 Tb2 101.99(9) 2_667 2_667 ?
O11 Tb1 Tb2 40.71(8) 2_667 . ?
O11 Tb1 Cl2 137.92(9) 2_667 . ?
O11 Tb1 S5 135.81(9) 2_667 . ?
O11 Tb1 S7 68.40(8) 2_667 2_667 ?
O11 Tb1 O7 66.95(8) 2_667 . ?
O11 Tb1 O13 75.88(12) 2_667 . ?
O11 Tb1 O18 134.35(12) 2_667 . ?
O11 Tb1 O19 76.44(13) 2_667 . ?
O13 Tb1 Tb2 103.13(8) . 2_667 ?
O13 Tb1 Tb2 40.49(8) . . ?
O13 Tb1 Cl2 137.25(9) . . ?
O13 Tb1 S5 67.27(8) . . ?
O13 Tb1 S7 135.48(9) . 2_667 ?
O13 Tb1 O7 67.70(8) . . ?
O13 Tb1 O19 75.99(13) . . ?
O18 Tb1 Tb2 40.99(8) . 2_667 ?
O18 Tb1 Tb2 102.18(8) . . ?
O18 Tb1 Cl2 81.36(9) . . ?
O18 Tb1 S5 68.25(9) . . ?
O18 Tb1 S7 137.17(9) . 2_667 ?
O18 Tb1 O7 67.40(8) . . ?
O18 Tb1 O13 87.07(12) . . ?
O18 Tb1 O19 140.01(13) . . ?
O19 Tb1 Tb2 178.33(9) . 2_667 ?
O19 Tb1 Tb2 88.10(9) . . ?
O19 Tb1 Cl2 87.00(10) . . ?
O19 Tb1 S5 71.80(10) . . ?
O19 Tb1 S7 70.61(10) . 2_667 ?
O19 Tb1 O7 133.16(9) . . ?
Tb1 Tb2 Tb1 89.677(7) 2_667 . ?
S2 Tb2 Tb1 109.05(3) 2_667 . ?
S2 Tb2 Tb1 108.89(3) 2_667 2_667 ?
S2 Tb2 S3 124.72(4) 2_667 . ?
S3 Tb2 Tb1 108.64(3) . 2_667 ?
S3 Tb2 Tb1 110.22(3) . . ?
O3 Tb2 Tb1 40.71(8) . 2_667 ?
O3 Tb2 Tb1 101.35(8) . . ?
O3 Tb2 S2 137.02(9) . 2_667 ?
O3 Tb2 S3 67.99(9) . . ?
O3 Tb2 O7 66.77(8) . . ?
O3 Tb2 O11 133.36(12) . 2_667 ?
O3 Tb2 O15 77.20(13) . . ?
O3 Tb2 O18 76.70(12) . 2_667 ?
O5 Tb2 Tb1 92.65(11) . . ?
O5 Tb2 Tb1 177.67(11) . 2_667 ?
O5 Tb2 S2 70.15(11) . 2_667 ?
O5 Tb2 S3 70.71(11) . . ?
O5 Tb2 O3 138.70(13) . . ?
O5 Tb2 O7 137.38(11) . . ?
O5 Tb2 O11 80.25(14) . 2_667 ?
O5 Tb2 O13 79.04(14) . . ?
O5 Tb2 O15 87.83(15) . . ?
O5 Tb2 O18 138.22(13) . 2_667 ?
O7 Tb2 Tb1 44.733(5) . . ?
O7 Tb2 Tb1 44.944(5) . 2_667 ?
O7 Tb2 S2 117.29(3) . 2_667 ?
O7 Tb2 S3 117.98(3) . . ?
O11 Tb2 Tb1 40.53(8) 2_667 . ?
O11 Tb2 Tb1 101.44(9) 2_667 2_667 ?
O11 Tb2 S2 68.54(9) 2_667 2_667 ?
O11 Tb2 S3 138.03(9) 2_667 . ?
O11 Tb2 O7 66.59(8) 2_667 . ?
O11 Tb2 O15 141.23(13) 2_667 . ?
O11 Tb2 O18 85.64(12) 2_667 2_667 ?
O13 Tb2 Tb1 102.87(9) . 2_667 ?
O13 Tb2 Tb1 41.40(8) . . ?
O13 Tb2 S2 136.36(9) . 2_667 ?
O13 Tb2 S3 68.83(8) . . ?
O13 Tb2 O3 86.25(12) . . ?
O13 Tb2 O7 68.09(8) . . ?
O13 Tb2 O11 76.54(12) . 2_667 ?
O13 Tb2 O15 137.16(13) . . ?
O13 Tb2 O18 135.14(12) . 2_667 ?
O15 Tb2 Tb1 89.85(10) . 2_667 ?
O15 Tb2 Tb1 178.23(10) . . ?
O15 Tb2 S2 72.71(10) . 2_667 ?
O15 Tb2 S3 68.34(10) . . ?
O15 Tb2 O7 134.77(10) . . ?
O18 Tb2 Tb1 40.82(8) 2_667 2_667 ?
O18 Tb2 Tb1 101.64(8) 2_667 . ?
O18 Tb2 S2 68.08(9) 2_667 2_667 ?
O18 Tb2 S3 135.95(9) 2_667 . ?
O18 Tb2 O7 67.05(8) 2_667 . ?
O18 Tb2 O15 79.07(13) 2_667 . ?
C27 S2 Tb2 99.90(17) . 2_667 ?
C27 S2 C55 100.4(2) . . ?
C55 S2 Tb2 99.32(17) . 2_667 ?
C59 S3 Tb2 98.65(17) . . ?
C59 S3 C65 101.9(2) . . ?
C65 S3 Tb2 99.42(17) . . ?
C29 S5 Tb1 99.28(17) . . ?
C29 S5 C57 100.7(2) . . ?
C57 S5 Tb1 100.75(17) . . ?
C9 S7 Tb1 99.19(17) . 2_667 ?
C9 S7 C63 102.0(2) . . ?
C63 S7 Tb1 99.74(16) . 2_667 ?
Tb1 O3 Tb2 98.35(12) 2_667 . ?
C73 O3 Tb1 130.2(3) . 2_667 ?
C73 O3 Tb2 130.2(3) . . ?
C71 O5 Tb2 146.0(4) . . ?
Tb1 O7 Tb1 179.998(10) . 2_667 ?
Tb1 O7 Tb2 90.212(7) . . ?
Tb1 O7 Tb2 90.215(7) 2_667 2_667 ?
Tb1 O7 Tb2 89.787(7) 2_667 . ?
Tb1 O7 Tb2 89.786(7) . 2_667 ?
Tb2 O7 Tb2 180.0 . 2_667 ?
Tb1 O11 Tb2 98.76(12) 2_667 2_667 ?
C33 O11 Tb1 130.8(3) . 2_667 ?
C33 O11 Tb2 129.8(3) . 2_667 ?
Tb2 O13 Tb1 98.12(12) . . ?
C15 O13 Tb1 131.2(3) . . ?
C15 O13 Tb2 130.6(3) . . ?
C81 O15 Tb2 151.0(5) . . ?
Tb1 O18 Tb2 98.18(12) . 2_667 ?
C13 O18 Tb1 130.5(3) . . ?
C13 O18 Tb2 130.9(3) . 2_667 ?
Tb1 O19 H19 117.9(14) . . ?
C75 O19 Tb1 133.2(3) . . ?
C75 O19 H19 108.9(14) . . ?
C81 N3 C83 119.5(7) . . ?
C81 N3 C87 122.5(7) . . ?
C87 N3 C83 118.0(7) . . ?
C17 C2 C35 116.5(5) . . ?
C17 C2 C39 122.3(5) . . ?
C35 C2 C39 121.1(5) . . ?
C31 C5 C11 111.6(6) . . ?
C89 C5 C11 110.3(8) . . ?
C89 C5 C31 111.9(7) . . ?
C89 C5 C91 108.5(8) . . ?
C91 C5 C11 105.3(8) . . ?
C91 C5 C31 108.9(6) . . ?
C55 C7 H7 118.9 . . ?
C55 C7 C69 122.1(5) . . ?
C69 C7 H7 118.9 . . ?
C37 C9 S7 119.2(4) . . ?
C37 C9 C73 121.2(5) . . ?
C73 C9 S7 119.6(4) . . ?
C5 C11 H11A 109.5 . . ?
C5 C11 H11B 109.5 . . ?
C5 C11 H11C 109.5 . . ?
H11A C11 H11B 109.5 . . ?
H11A C11 H11C 109.5 . . ?
H11B C11 H11C 109.5 . . ?
O18 C13 C27 121.9(5) . . ?
O18 C13 C29 122.4(5) . . ?
C29 C13 C27 115.7(5) . . ?
O13 C15 C57 122.7(5) . . ?
O13 C15 C59 122.5(5) . . ?
C57 C15 C59 114.8(4) . . ?
C2 C17 H17 118.7 . . ?
C2 C17 C27 122.5(5) . . ?
C27 C17 H17 118.7 . . ?
C65 C19 H19A 119.1 . . ?
C77 C19 H19A 119.1 . . ?
C77 C19 C65 121.8(5) . . ?
H21A C21 H21B 109.5 . . ?
H21A C21 H21C 109.5 . . ?
H21B C21 H21C 109.5 . . ?
C39 C21 H21A 109.5 . . ?
C39 C21 H21B 109.5 . . ?
C39 C21 H21C 109.5 . . ?
H23A C23 H23B 109.5 . . ?
H23A C23 H23C 109.5 . . ?
H23B C23 H23C 109.5 . . ?
C79 C23 H23A 109.5 . . ?
C79 C23 H23B 109.5 . . ?
C79 C23 H23C 109.5 . . ?
H25A C25 H25B 109.5 . . ?
H25A C25 H25C 109.5 . . ?
H25B C25 H25C 109.5 . . ?
C41 C25 H25A 109.5 . . ?
C41 C25 H25B 109.5 . . ?
C41 C25 H25C 109.5 . . ?
C13 C27 S2 118.9(4) . . ?
C17 C27 S2 119.6(4) . . ?
C17 C27 C13 121.5(5) . . ?
C13 C29 S5 119.2(4) . . ?
C35 C29 S5 119.4(4) . . ?
C35 C29 C13 121.4(5) . . ?
C53 C31 C5 122.7(5) . . ?
C53 C31 C61 116.2(5) . . ?
C61 C31 C5 121.1(5) . . ?
O11 C33 C55 122.6(4) . . ?
O11 C33 C63 121.5(4) . . ?
C55 C33 C63 115.8(4) . . ?
C2 C35 C29 122.3(5) . . ?
C2 C35 H35 118.8 . . ?
C29 C35 H35 118.8 . . ?
C9 C37 H37 118.9 . . ?
C77 C37 C9 122.3(5) . . ?
C77 C37 H37 118.9 . . ?
C21 C39 C2 110.7(6) . . ?
C21 C39 C43 105.0(8) . . ?
C21 C39 C93 114.4(8) . . ?
C43 C39 C2 109.2(6) . . ?
C93 C39 C2 109.5(6) . . ?
C93 C39 C43 107.9(8) . . ?
C25 C41 C77 111.7(8) . . ?
C49 C41 C25 106.1(11) . . ?
C49 C41 C51 105.5(11) . . ?
C49 C41 C77 109.2(8) . . ?
C51 C41 C25 110.4(11) . . ?
C51 C41 C77 113.4(9) . . ?
C39 C43 H43A 109.5 . . ?
C39 C43 H43B 109.5 . . ?
C39 C43 H43C 109.5 . . ?
H43A C43 H43B 109.5 . . ?
H43A C43 H43C 109.5 . . ?
H43B C43 H43C 109.5 . . ?
H45A C45 H45B 109.5 . . ?
H45A C45 H45C 109.5 . . ?
H45B C45 H45C 109.5 . . ?
C79 C45 H45A 109.5 . . ?
C79 C45 H45B 109.5 . . ?
C79 C45 H45C 109.5 . . ?
C41 C49 H49A 109.5 . . ?
C41 C49 H49B 109.5 . . ?
C41 C49 H49C 109.5 . . ?
H49A C49 H49B 109.5 . . ?
H49A C49 H49C 109.5 . . ?
H49B C49 H49C 109.5 . . ?
C41 C51 H51A 109.5 . . ?
C41 C51 H51B 109.5 . . ?
C41 C51 H51C 109.5 . . ?
H51A C51 H51B 109.5 . . ?
H51A C51 H51C 109.5 . . ?
H51B C51 H51C 109.5 . . ?
C31 C53 H53 118.5 . . ?
C57 C53 C31 123.1(5) . . ?
C57 C53 H53 118.5 . . ?
C7 C55 S2 118.8(4) . . ?
C7 C55 C33 122.0(5) . . ?
C33 C55 S2 119.2(4) . . ?
C15 C57 S5 118.0(4) . . ?
C53 C57 S5 119.9(4) . . ?
C53 C57 C15 122.1(5) . . ?
C15 C59 S3 119.2(4) . . ?
C61 C59 S3 118.7(4) . . ?
C61 C59 C15 122.0(5) . . ?
C31 C61 H61 119.1 . . ?
C59 C61 C31 121.8(5) . . ?
C59 C61 H61 119.1 . . ?
C33 C63 S7 119.2(4) . . ?
C67 C63 S7 119.6(4) . . ?
C67 C63 C33 121.3(5) . . ?
C19 C65 S3 118.9(4) . . ?
C73 C65 S3 118.9(4) . . ?
C73 C65 C19 122.2(5) . . ?
C63 C67 H67 119.0 . . ?
C69 C67 C63 122.1(5) . . ?
C69 C67 H67 119.0 . . ?
C7 C69 C79 122.9(5) . . ?
C67 C69 C7 116.7(5) . . ?
C67 C69 C79 120.3(5) . . ?
O2 C71 H71 113.7 . . ?
O5 C71 O2 132.6(7) . . ?
O5 C71 H71 113.7 . . ?
O3 C73 C9 121.6(4) . . ?
O3 C73 C65 122.7(4) . . ?
C65 C73 C9 115.7(4) . . ?
O19 C75 H75A 109.5 . . ?
O19 C75 H75B 109.5 . . ?
O19 C75 H75C 109.5 . . ?
H75A C75 H75B 109.5 . . ?
H75A C75 H75C 109.5 . . ?
H75B C75 H75C 109.5 . . ?
C19 C77 C41 122.3(5) . . ?
C37 C77 C19 116.8(5) . . ?
C37 C77 C41 120.9(5) . . ?
C23 C79 C45 109.2(8) . . ?
C23 C79 C69 110.9(7) . . ?
C23 C79 C85 113.7(8) . . ?
C69 C79 C45 108.6(6) . . ?
C85 C79 C45 102.5(7) . . ?
C85 C79 C69 111.5(6) . . ?
O15 C81 N3 122.6(7) . . ?
O15 C81 H81 118.7 . . ?
N3 C81 H81 118.7 . . ?
N3 C83 H83A 109.5 . . ?
N3 C83 H83B 109.5 . . ?
N3 C83 H83C 109.5 . . ?
H83A C83 H83B 109.5 . . ?
H83A C83 H83C 109.5 . . ?
H83B C83 H83C 109.5 . . ?
C79 C85 H85A 109.5 . . ?
C79 C85 H85B 109.5 . . ?
C79 C85 H85C 109.5 . . ?
H85A C85 H85B 109.5 . . ?
H85A C85 H85C 109.5 . . ?
H85B C85 H85C 109.5 . . ?
N3 C87 H87A 109.5 . . ?
N3 C87 H87B 109.5 . . ?
N3 C87 H87C 109.5 . . ?
H87A C87 H87B 109.5 . . ?
H87A C87 H87C 109.5 . . ?
H87B C87 H87C 109.5 . . ?
C5 C89 H89A 109.5 . . ?
C5 C89 H89B 109.5 . . ?
C5 C89 H89C 109.5 . . ?
H89A C89 H89B 109.5 . . ?
H89A C89 H89C 109.5 . . ?
H89B C89 H89C 109.5 . . ?
C5 C91 H91A 109.5 . . ?
C5 C91 H91B 109.5 . . ?
C5 C91 H91C 109.5 . . ?
H91A C91 H91B 109.5 . . ?
H91A C91 H91C 109.5 . . ?
H91B C91 H91C 109.5 . . ?
C39 C93 H93A 109.5 . . ?
C39 C93 H93B 109.5 . . ?
C39 C93 H93C 109.5 . . ?
H93A C93 H93B 109.5 . . ?
H93A C93 H93C 109.5 . . ?
H93B C93 H93C 109.5 . . ?
C47 O17 H17A 109.5 . . ?
O17 C47 H47A 109.5 . . ?
O17 C47 H47B 109.5 . . ?
O17 C47 H47C 109.5 . . ?
H47A C47 H47B 109.5 . . ?
H47A C47 H47C 109.5 . . ?
H47B C47 H47C 109.5 . . ?
C95 O9 H9 109.5 . . ?
O9 C95 H95A 109.5 . . ?
O9 C95 H95B 109.5 . . ?
O9 C95 H95C 109.5 . . ?
H95A C95 H95B 109.5 . . ?
H95A C95 H95C 109.5 . . ?
H95B C95 H95C 109.5 . . ?

loop_
_geom_bond_atom_site_label_1
_geom_bond_atom_site_label_2
_geom_bond_distance
_geom_bond_site_symmetry_2
_geom_bond_publ_flag
Tb3 Tb4 3.5983(3) . ?
Tb3 Tb4 3.6094(3) 2_776 ?
Tb3 S6 2.9547(12) . ?
Tb3 S8 2.9762(12) 2_776 ?
Tb3 O4 2.368(3) . ?
Tb3 O6 2.376(3) 2_776 ?
Tb3 O8 2.373(3) 2_776 ?
Tb3 O10 2.366(3) . ?
Tb3 O12 2.416(4) . ?
Tb3 O14 2.4740(2) . ?
Tb3 O16 2.376(4) . ?
Tb4 Cl1 2.7474(15) . ?
Tb4 S1 2.9330(12) 2_776 ?
Tb4 S4 2.9364(13) . ?
Tb4 O1 2.336(4) . ?
Tb4 O4 2.410(3) . ?
Tb4 O6 2.379(3) . ?
Tb4 O8 2.397(3) 2_776 ?
Tb4 O10 2.389(3) 2_776 ?
Tb4 O14 2.6205(2) . ?
S1 C12 1.793(5) . ?
S1 C38 1.790(5) . ?
S4 C4 1.790(5) . ?
S4 C6 1.792(5) . ?
S6 C8 1.793(5) . ?
S6 C24 1.799(5) . ?
S8 C40 1.787(5) . ?
S8 C50 1.781(5) . ?
O1 C10 1.252(6) . ?
O4 C1 1.332(6) . ?
O6 C20 1.334(6) . ?
O8 C42 1.335(6) . ?
O10 C34 1.329(6) . ?
O12 C60 1.230(8) . ?
O16 C74 1.225(7) . ?
N1 C10 1.322(7) . ?
N1 C54 1.449(8) . ?
N1 C62 1.460(7) . ?
N2 C64 1.436(8) . ?
N2 C70 1.443(8) . ?
N2 C74 1.340(8) . ?
N4 C60 1.329(9) . ?
N4 C66 1.488(10) . ?
N4 C80 1.464(9) . ?
C1 C4 1.418(7) . ?
C1 C8 1.414(7) . ?
C3 H3A 0.9800 . ?
C3 H3B 0.9800 . ?
C3 H3C 0.9800 . ?
C3 C82 1.529(15) . ?
C4 C14 1.392(7) . ?
C6 C20 1.416(7) . ?
C6 C48 1.398(7) . ?
C8 C16 1.391(7) . ?
C10 H10 0.9500 . ?
C12 C22 1.394(7) . ?
C12 C34 1.427(7) . ?
C14 H14 0.9500 . ?
C14 C26 1.399(8) . ?
C16 H16 0.9500 . ?
C16 C26 1.390(8) . ?
C18 H18A 0.9802 . ?
C18 H18B 0.9800 . ?
C18 H18C 0.9799 . ?
C18 C72 1.473(18) . ?
C20 C40 1.431(7) . ?
C22 H22 0.9500 . ?
C22 C36 1.392(8) . ?
C24 C30 1.392(7) . ?
C24 C34 1.407(7) . ?
C26 C72 1.539(8) . ?
C28 H28A 0.9800 . ?
C28 H28B 0.9800 . ?
C28 H28C 0.9800 . ?
C28 C72 1.57(2) . ?
C30 H30 0.9500 . ?
C30 C36 1.391(8) . ?
C32 H32 0.9500 . ?
C32 C40 1.394(7) . ?
C32 C46 1.392(8) . ?
C36 C58 1.538(7) . ?
C38 C42 1.407(7) . ?
C38 C44 1.400(7) . ?
C42 C50 1.428(7) . ?
C44 H44 0.9500 . ?
C44 C56 1.397(8) . ?
C46 C48 1.395(8) . ?
C46 C68 1.531(7) . ?
C48 H48 0.9500 . ?
C50 C52 1.402(7) . ?
C52 H52 0.9500 . ?
C52 C56 1.391(8) . ?
C54 H54A 0.9800 . ?
C54 H54B 0.9800 . ?
C54 H54C 0.9800 . ?
C56 C82 1.540(8) . ?
C58 C78 1.519(10) . ?
C58 C90 1.542(11) . ?
C58 C92 1.520(12) . ?
C60 H60 0.9500 . ?
C62 H62A 0.9800 . ?
C62 H62B 0.9800 . ?
C62 H62C 0.9800 . ?
C64 H64A 0.9800 . ?
C64 H64B 0.9800 . ?
C64 H64C 0.9800 . ?
C66 H66A 0.9800 . ?
C66 H66B 0.9800 . ?
C66 H66C 0.9800 . ?
C68 C76 1.527(10) . ?
C68 C84 1.537(10) . ?
C68 C88 1.551(11) . ?
C70 H70A 0.9800 . ?
C70 H70B 0.9800 . ?
C70 H70C 0.9800 . ?
C72 C96 1.455(16) . ?
C74 H74 0.9500 . ?
C76 H76A 0.9800 . ?
C76 H76B 0.9800 . ?
C76 H76C 0.9800 . ?
C78 H78A 0.9800 . ?
C78 H78B 0.9800 . ?
C78 H78C 0.9800 . ?
C80 H80A 0.9800 . ?
C80 H80B 0.9800 . ?
C80 H80C 0.9800 . ?
C82 C86 1.524(13) . ?
C82 C94 1.523(15) . ?
C84 H84A 0.9800 . ?
C84 H84B 0.9800 . ?
C84 H84C 0.9800 . ?
C86 H86A 0.9800 . ?
C86 H86B 0.9800 . ?
C86 H86C 0.9800 . ?
C88 H88A 0.9800 . ?
C88 H88B 0.9800 . ?
C88 H88C 0.9800 . ?
C90 H90A 0.9800 . ?
C90 H90B 0.9800 . ?
C90 H90C 0.9800 . ?
C92 H92A 0.9800 . ?
C92 H92B 0.9800 . ?
C92 H92C 0.9800 . ?
C94 H94A 0.9800 . ?
C94 H94B 0.9800 . ?
C94 H94C 0.9800 . ?
C96 H96A 0.9800 . ?
C96 H96B 0.9800 . ?
C96 H96C 0.9800 . ?
Tb1 Tb2 3.6144(3) . ?
Tb1 Tb2 3.6010(3) 2_667 ?
Tb1 Cl2 2.7288(14) . ?
Tb1 S5 2.9516(13) . ?
Tb1 S7 2.9416(13) 2_667 ?
Tb1 O3 2.374(3) 2_667 ?
Tb1 O7 2.5438(2) . ?
Tb1 O11 2.377(3) 2_667 ?
Tb1 O13 2.414(3) . ?
Tb1 O18 2.378(3) . ?
Tb1 O19 2.422(4) . ?
Tb2 S2 2.9416(13) 2_667 ?
Tb2 S3 2.9551(13) . ?
Tb2 O3 2.385(3) . ?
Tb2 O5 2.343(4) . ?
Tb2 O7 2.5582(2) . ?
Tb2 O11 2.385(3) 2_667 ?
Tb2 O13 2.371(3) . ?
Tb2 O15 2.398(4) . ?
Tb2 O18 2.386(3) 2_667 ?
S2 C27 1.787(5) . ?
S2 C55 1.794(5) . ?
S3 C59 1.790(5) . ?
S3 C65 1.794(5) . ?
S5 C29 1.785(5) . ?
S5 C57 1.789(5) . ?
S7 C9 1.778(5) . ?
S7 C63 1.783(5) . ?
O2 C71 1.243(8) . ?
O3 C73 1.339(6) . ?
O5 C71 1.169(8) . ?
O11 C33 1.339(6) . ?
O13 C15 1.317(6) . ?
O15 C81 1.232(8) . ?
O18 C13 1.332(6) . ?
O19 H19 0.870(9) . ?
O19 C75 1.432(7) . ?
N3 C81 1.352(9) . ?
N3 C83 1.459(10) . ?
N3 C87 1.445(11) . ?
C2 C17 1.386(8) . ?
C2 C35 1.393(8) . ?
C2 C39 1.555(8) . ?
C5 C11 1.545(13) . ?
C5 C31 1.538(7) . ?
C5 C89 1.488(13) . ?
C5 C91 1.520(12) . ?
C7 H7 0.9500 . ?
C7 C55 1.394(7) . ?
C7 C69 1.399(8) . ?
C9 C37 1.406(7) . ?
C9 C73 1.422(7) . ?
C11 H11A 0.9800 . ?
C11 H11B 0.9800 . ?
C11 H11C 0.9800 . ?
C13 C27 1.418(7) . ?
C13 C29 1.414(7) . ?
C15 C57 1.417(7) . ?
C15 C59 1.432(7) . ?
C17 H17 0.9500 . ?
C17 C27 1.398(7) . ?
C19 H19A 0.9500 . ?
C19 C65 1.400(7) . ?
C19 C77 1.395(8) . ?
C21 H21A 0.9800 . ?
C21 H21B 0.9800 . ?
C21 H21C 0.9800 . ?
C21 C39 1.495(11) . ?
C23 H23A 0.9800 . ?
C23 H23B 0.9800 . ?
C23 H23C 0.9800 . ?
C23 C79 1.470(14) . ?
C25 H25A 0.9800 . ?
C25 H25B 0.9800 . ?
C25 H25C 0.9800 . ?
C25 C41 1.493(17) . ?
C29 C35 1.403(7) . ?
C31 C53 1.392(8) . ?
C31 C61 1.405(8) . ?
C33 C55 1.406(7) . ?
C33 C63 1.427(7) . ?
C35 H35 0.9500 . ?
C37 H37 0.9500 . ?
C37 C77 1.384(8) . ?
C39 C43 1.544(12) . ?
C39 C93 1.499(12) . ?
C41 C49 1.470(17) . ?
C41 C51 1.475(18) . ?
C41 C77 1.557(8) . ?
C43 H43A 0.9800 . ?
C43 H43B 0.9800 . ?
C43 H43C 0.9800 . ?
C45 H45A 0.9800 . ?
C45 H45B 0.9800 . ?
C45 H45C 0.9800 . ?
C45 C79 1.565(13) . ?
C49 H49A 0.9800 . ?
C49 H49B 0.9800 . ?
C49 H49C 0.9800 . ?
C51 H51A 0.9800 . ?
C51 H51B 0.9800 . ?
C51 H51C 0.9800 . ?
C53 H53 0.9500 . ?
C53 C57 1.382(7) . ?
C59 C61 1.395(7) . ?
C61 H61 0.9500 . ?
C63 C67 1.402(7) . ?
C65 C73 1.400(7) . ?
C67 H67 0.9500 . ?
C67 C69 1.392(8) . ?
C69 C79 1.548(8) . ?
C71 H71 0.9500 . ?
C75 H75A 0.9800 . ?
C75 H75B 0.9800 . ?
C75 H75C 0.9800 . ?
C79 C85 1.526(12) . ?
C81 H81 0.9500 . ?
C83 H83A 0.9800 . ?
C83 H83B 0.9800 . ?
C83 H83C 0.9800 . ?
C85 H85A 0.9800 . ?
C85 H85B 0.9800 . ?
C85 H85C 0.9800 . ?
C87 H87A 0.9800 . ?
C87 H87B 0.9800 . ?
C87 H87C 0.9800 . ?
C89 H89A 0.9800 . ?
C89 H89B 0.9800 . ?
C89 H89C 0.9800 . ?
C91 H91A 0.9800 . ?
C91 H91B 0.9800 . ?
C91 H91C 0.9800 . ?
C93 H93A 0.9800 . ?
C93 H93B 0.9800 . ?
C93 H93C 0.9800 . ?
O17 H17A 0.8400 . ?
O17 C47 1.319(12) . ?
C47 H47A 0.9800 . ?
C47 H47B 0.9800 . ?
C47 H47C 0.9800 . ?
O9 H9 0.8400 . ?
O9 C95 1.32(2) . ?
C95 H95A 0.9800 . ?
C95 H95B 0.9800 . ?
C95 H95C 0.9800 . ?

loop_
_geom_torsion_atom_site_label_1
_geom_torsion_atom_site_label_2
_geom_torsion_atom_site_label_3
_geom_torsion_atom_site_label_4
_geom_torsion
_geom_torsion_site_symmetry_1
_geom_torsion_site_symmetry_2
_geom_torsion_site_symmetry_3
_geom_torsion_site_symmetry_4
_geom_torsion_publ_flag
Tb3 S6 C8 C1 -6.5(4) . . . . ?
Tb3 S6 C8 C16 173.3(4) . . . . ?
Tb3 S6 C24 C30 178.1(4) . . . . ?
Tb3 S6 C24 C34 0.5(4) . . . . ?
Tb3 S8 C40 C20 5.4(4) 2_776 . . . ?
Tb3 S8 C40 C32 -173.8(4) 2_776 . . . ?
Tb3 S8 C50 C42 -3.4(4) 2_776 . . . ?
Tb3 S8 C50 C52 173.7(4) 2_776 . . . ?
Tb3 O4 C1 C4 -173.5(3) . . . . ?
Tb3 O4 C1 C8 8.5(7) . . . . ?
Tb3 O6 C20 C6 177.0(3) 2_776 . . . ?
Tb3 O6 C20 C40 -3.2(7) 2_776 . . . ?
Tb3 O8 C42 C38 -172.8(4) 2_776 . . . ?
Tb3 O8 C42 C50 8.3(7) 2_776 . . . ?
Tb3 O10 C34 C12 -176.2(3) . . . . ?
Tb3 O10 C34 C24 2.5(7) . . . . ?
Tb3 O12 C60 N4 -138.5(6) . . . . ?
Tb3 O16 C74 N2 -137.2(5) . . . . ?
Tb4 S1 C12 C22 179.7(4) 2_776 . . . ?
Tb4 S1 C12 C34 -1.0(4) 2_776 . . . ?
Tb4 S1 C38 C42 8.3(4) 2_776 . . . ?
Tb4 S1 C38 C44 -172.1(4) 2_776 . . . ?
Tb4 S4 C4 C1 5.5(4) . . . . ?
Tb4 S4 C4 C14 -171.9(4) . . . . ?
Tb4 S4 C6 C20 -6.8(4) . . . . ?
Tb4 S4 C6 C48 172.3(4) . . . . ?
Tb4 O1 C10 N1 165.1(5) . . . . ?
Tb4 O4 C1 C4 -12.1(7) . . . . ?
Tb4 O4 C1 C8 169.9(3) . . . . ?
Tb4 O6 C20 C6 6.1(7) . . . . ?
Tb4 O6 C20 C40 -174.1(3) . . . . ?
Tb4 O8 C42 C38 -7.6(7) 2_776 . . . ?
Tb4 O8 C42 C50 173.5(3) 2_776 . . . ?
Tb4 O10 C34 C12 2.0(7) 2_776 . . . ?
Tb4 O10 C34 C24 -179.4(3) 2_776 . . . ?
S1 C12 C22 C36 178.7(4) . . . . ?
S1 C12 C34 O10 -0.2(7) . . . . ?
S1 C12 C34 C24 -178.9(4) . . . . ?
S1 C38 C42 O8 -2.9(7) . . . . ?
S1 C38 C42 C50 176.1(4) . . . . ?
S1 C38 C44 C56 -176.4(5) . . . . ?
S4 C4 C14 C26 178.6(5) . . . . ?
S4 C6 C20 O6 2.5(7) . . . . ?
S4 C6 C20 C40 -177.3(4) . . . . ?
S4 C6 C48 C46 179.1(4) . . . . ?
S6 C8 C16 C26 177.7(5) . . . . ?
S6 C24 C30 C36 -176.6(5) . . . . ?
S6 C24 C34 O10 -1.7(7) . . . . ?
S6 C24 C34 C12 177.0(4) . . . . ?
S8 C50 C52 C56 -178.3(5) . . . . ?
O4 C1 C4 S4 1.9(7) . . . . ?
O4 C1 C4 C14 179.2(5) . . . . ?
O4 C1 C8 S6 1.1(7) . . . . ?
O4 C1 C8 C16 -178.6(5) . . . . ?
O6 C20 C40 S8 -3.0(7) . . . . ?
O6 C20 C40 C32 176.2(5) . . . . ?
O8 C42 C50 S8 -1.4(7) . . . . ?
O8 C42 C50 C52 -178.5(5) . . . . ?
C1 C4 C14 C26 1.3(8) . . . . ?
C1 C8 C16 C26 -2.5(9) . . . . ?
C4 S4 C6 C20 95.7(4) . . . . ?
C4 S4 C6 C48 -85.2(4) . . . . ?
C4 C1 C8 S6 -177.0(4) . . . . ?
C4 C1 C8 C16 3.2(7) . . . . ?
C4 C14 C26 C16 -0.3(9) . . . . ?
C4 C14 C26 C72 -179.9(6) . . . . ?
C6 S4 C4 C1 -96.2(4) . . . . ?
C6 S4 C4 C14 86.5(5) . . . . ?
C6 C20 C40 S8 176.8(4) . . . . ?
C6 C20 C40 C32 -4.0(7) . . . . ?
C8 S6 C24 C30 76.9(5) . . . . ?
C8 S6 C24 C34 -100.7(4) . . . . ?
C8 C1 C4 S4 -180.0(4) . . . . ?
C8 C1 C4 C14 -2.7(7) . . . . ?
C8 C16 C26 C14 0.9(9) . . . . ?
C8 C16 C26 C72 -179.5(6) . . . . ?
C12 S1 C38 C42 -93.6(4) . . . . ?
C12 S1 C38 C44 85.9(5) . . . . ?
C12 C22 C36 C30 0.9(9) . . . . ?
C12 C22 C36 C58 -178.4(6) . . . . ?
C14 C26 C72 C18 -11.8(13) . . . . ?
C14 C26 C72 C28 98.9(11) . . . . ?
C14 C26 C72 C96 -151.7(9) . . . . ?
C16 C26 C72 C18 168.7(10) . . . . ?
C16 C26 C72 C28 -80.7(11) . . . . ?
C16 C26 C72 C96 28.7(12) . . . . ?
C20 C6 C48 C46 -1.8(8) . . . . ?
C22 C12 C34 O10 179.1(5) . . . . ?
C22 C12 C34 C24 0.3(7) . . . . ?
C22 C36 C58 C78 2.6(10) . . . . ?
C22 C36 C58 C90 -117.9(7) . . . . ?
C22 C36 C58 C92 123.8(8) . . . . ?
C24 S6 C8 C1 94.7(4) . . . . ?
C24 S6 C8 C16 -85.5(5) . . . . ?
C24 C30 C36 C22 -1.1(9) . . . . ?
C24 C30 C36 C58 178.2(6) . . . . ?
C30 C24 C34 O10 -179.3(5) . . . . ?
C30 C24 C34 C12 -0.5(8) . . . . ?
C30 C36 C58 C78 -176.7(7) . . . . ?
C30 C36 C58 C90 62.9(8) . . . . ?
C30 C36 C58 C92 -55.5(9) . . . . ?
C32 C46 C48 C6 0.0(8) . . . . ?
C32 C46 C68 C76 -176.9(6) . . . . ?
C32 C46 C68 C84 -55.7(8) . . . . ?
C32 C46 C68 C88 63.8(8) . . . . ?
C34 C12 C22 C36 -0.5(8) . . . . ?
C34 C24 C30 C36 1.0(9) . . . . ?
C38 S1 C12 C22 -78.0(5) . . . . ?
C38 S1 C12 C34 101.2(4) . . . . ?
C38 C42 C50 S8 179.6(4) . . . . ?
C38 C42 C50 C52 2.5(7) . . . . ?
C38 C44 C56 C52 -1.6(10) . . . . ?
C38 C44 C56 C82 179.3(7) . . . . ?
C40 S8 C50 C42 98.4(4) . . . . ?
C40 S8 C50 C52 -84.4(5) . . . . ?
C40 C32 C46 C48 -0.4(8) . . . . ?
C40 C32 C46 C68 -178.2(5) . . . . ?
C42 C38 C44 C56 3.2(9) . . . . ?
C42 C50 C52 C56 -1.2(9) . . . . ?
C44 C38 C42 O8 177.5(5) . . . . ?
C44 C38 C42 C50 -3.5(8) . . . . ?
C44 C56 C82 C3 -124.0(9) . . . . ?
C44 C56 C82 C86 0.5(12) . . . . ?
C44 C56 C82 C94 116.0(9) . . . . ?
C46 C32 C40 S8 -178.3(4) . . . . ?
C46 C32 C40 C20 2.5(8) . . . . ?
C48 C6 C20 O6 -176.6(5) . . . . ?
C48 C6 C20 C40 3.6(7) . . . . ?
C48 C46 C68 C76 5.4(9) . . . . ?
C48 C46 C68 C84 126.6(7) . . . . ?
C48 C46 C68 C88 -113.9(7) . . . . ?
C50 S8 C40 C20 -96.4(4) . . . . ?
C50 S8 C40 C32 84.4(4) . . . . ?
C50 C52 C56 C44 0.6(10) . . . . ?
C50 C52 C56 C82 179.7(7) . . . . ?
C52 C56 C82 C3 56.9(11) . . . . ?
C52 C56 C82 C86 -178.6(8) . . . . ?
C52 C56 C82 C94 -63.0(11) . . . . ?
C54 N1 C10 O1 -0.4(9) . . . . ?
C62 N1 C10 O1 178.2(6) . . . . ?
C64 N2 C74 O16 2.3(9) . . . . ?
C66 N4 C60 O12 2.4(11) . . . . ?
C68 C46 C48 C6 177.8(6) . . . . ?
C70 N2 C74 O16 -179.0(6) . . . . ?
C80 N4 C60 O12 179.1(7) . . . . ?
Tb1 S5 C29 C13 -5.1(4) . . . . ?
Tb1 S5 C29 C35 176.0(4) . . . . ?
Tb1 S5 C57 C15 1.7(4) . . . . ?
Tb1 S5 C57 C53 -178.6(4) . . . . ?
Tb1 S7 C9 C37 173.4(4) 2_667 . . . ?
Tb1 S7 C9 C73 -6.4(4) 2_667 . . . ?
Tb1 S7 C63 C33 2.8(4) 2_667 . . . ?
Tb1 S7 C63 C67 -177.2(4) 2_667 . . . ?
Tb1 O3 C73 C9 8.9(7) 2_667 . . . ?
Tb1 O3 C73 C65 -172.7(3) 2_667 . . . ?
Tb1 O11 C33 C55 174.9(3) 2_667 . . . ?
Tb1 O11 C33 C63 -6.3(7) 2_667 . . . ?
Tb1 O13 C15 C57 -3.3(7) . . . . ?
Tb1 O13 C15 C59 178.2(3) . . . . ?
Tb1 O18 C13 C27 -175.9(3) . . . . ?
Tb1 O18 C13 C29 4.9(7) . . . . ?
Tb2 S2 C27 C13 3.5(4) 2_667 . . . ?
Tb2 S2 C27 C17 -176.5(4) 2_667 . . . ?
Tb2 S2 C55 C7 176.1(4) 2_667 . . . ?
Tb2 S2 C55 C33 -5.1(4) 2_667 . . . ?
Tb2 S3 C59 C15 -3.6(4) . . . . ?
Tb2 S3 C59 C61 178.0(4) . . . . ?
Tb2 S3 C65 C19 -174.3(4) . . . . ?
Tb2 S3 C65 C73 5.6(4) . . . . ?
Tb2 O3 C73 C9 173.4(3) . . . . ?
Tb2 O3 C73 C65 -8.2(7) . . . . ?
Tb2 O5 C71 O2 61.9(14) . . . . ?
Tb2 O11 C33 C55 5.8(7) 2_667 . . . ?
Tb2 O11 C33 C63 -175.4(3) 2_667 . . . ?
Tb2 O13 C15 C57 -178.8(3) . . . . ?
Tb2 O13 C15 C59 2.7(7) . . . . ?
Tb2 O15 C81 N3 -161.9(6) . . . . ?
Tb2 O18 C13 C27 -4.5(7) 2_667 . . . ?
Tb2 O18 C13 C29 176.3(3) 2_667 . . . ?
S3 C59 C61 C31 177.4(4) . . . . ?
S3 C65 C73 O3 -0.5(7) . . . . ?
S3 C65 C73 C9 178.0(4) . . . . ?
S5 C29 C35 C2 177.4(4) . . . . ?
S7 C9 C37 C77 178.6(4) . . . . ?
S7 C9 C73 O3 0.7(7) . . . . ?
S7 C9 C73 C65 -177.8(4) . . . . ?
S7 C63 C67 C69 -179.7(4) . . . . ?
O11 C33 C55 S2 1.2(7) . . . . ?
O11 C33 C55 C7 179.9(5) . . . . ?
O11 C33 C63 S7 0.9(6) . . . . ?
O11 C33 C63 C67 -179.0(5) . . . . ?
O13 C15 C57 S5 0.3(7) . . . . ?
O13 C15 C57 C53 -179.4(5) . . . . ?
O13 C15 C59 S3 1.7(7) . . . . ?
O13 C15 C59 C61 180.0(5) . . . . ?
O18 C13 C27 S2 -0.6(7) . . . . ?
O18 C13 C27 C17 179.4(5) . . . . ?
O18 C13 C29 S5 1.7(7) . . . . ?
O18 C13 C29 C35 -179.4(5) . . . . ?
C2 C17 C27 S2 -178.6(4) . . . . ?
C2 C17 C27 C13 1.4(8) . . . . ?
C5 C31 C53 C57 177.7(6) . . . . ?
C5 C31 C61 C59 -177.2(6) . . . . ?
C7 C69 C79 C23 -113.3(9) . . . . ?
C7 C69 C79 C45 126.7(7) . . . . ?
C7 C69 C79 C85 14.5(10) . . . . ?
C9 S7 C63 C33 -98.9(4) . . . . ?
C9 S7 C63 C67 81.1(5) . . . . ?
C9 C37 C77 C19 0.2(9) . . . . ?
C9 C37 C77 C41 -178.8(5) . . . . ?
C11 C5 C31 C53 14.3(10) . . . . ?
C11 C5 C31 C61 -169.1(7) . . . . ?
C13 C29 C35 C2 -1.5(8) . . . . ?
C15 C59 C61 C31 -0.8(8) . . . . ?
C17 C2 C35 C29 1.4(8) . . . . ?
C17 C2 C39 C21 -23.6(9) . . . . ?
C17 C2 C39 C43 -138.7(7) . . . . ?
C17 C2 C39 C93 103.4(8) . . . . ?
C19 C65 C73 O3 179.5(5) . . . . ?
C19 C65 C73 C9 -2.1(7) . . . . ?
C25 C41 C77 C19 129.5(9) . . . . ?
C25 C41 C77 C37 -51.5(11) . . . . ?
C27 S2 C55 C7 -81.9(5) . . . . ?
C27 S2 C55 C33 96.9(4) . . . . ?
C27 C13 C29 S5 -177.5(4) . . . . ?
C27 C13 C29 C35 1.4(7) . . . . ?
C29 S5 C57 C15 -100.0(4) . . . . ?
C29 S5 C57 C53 79.7(5) . . . . ?
C29 C13 C27 S2 178.6(4) . . . . ?
C29 C13 C27 C17 -1.4(7) . . . . ?
C31 C53 C57 S5 -180.0(4) . . . . ?
C31 C53 C57 C15 -0.3(8) . . . . ?
C33 C63 C67 C69 0.3(8) . . . . ?
C35 C2 C17 C27 -1.3(8) . . . . ?
C35 C2 C39 C21 159.0(7) . . . . ?
C35 C2 C39 C43 44.0(9) . . . . ?
C35 C2 C39 C93 -74.0(8) . . . . ?
C37 C9 C73 O3 -179.0(5) . . . . ?
C37 C9 C73 C65 2.5(7) . . . . ?
C39 C2 C17 C27 -178.8(5) . . . . ?
C39 C2 C35 C29 178.9(5) . . . . ?
C49 C41 C77 C19 -113.4(9) . . . . ?
C49 C41 C77 C37 65.6(10) . . . . ?
C51 C41 C77 C19 4.0(12) . . . . ?
C51 C41 C77 C37 -177.1(9) . . . . ?
C53 C31 C61 C59 -0.3(8) . . . . ?
C55 S2 C27 C13 -98.0(4) . . . . ?
C55 S2 C27 C17 82.0(5) . . . . ?
C55 C7 C69 C67 2.1(8) . . . . ?
C55 C7 C69 C79 -177.3(6) . . . . ?
C55 C33 C63 S7 179.8(4) . . . . ?
C55 C33 C63 C67 -0.2(7) . . . . ?
C57 S5 C29 C13 97.8(4) . . . . ?
C57 S5 C29 C35 -81.1(4) . . . . ?
C57 C15 C59 S3 -176.9(4) . . . . ?
C57 C15 C59 C61 1.4(7) . . . . ?
C59 S3 C65 C19 84.7(5) . . . . ?
C59 S3 C65 C73 -95.3(4) . . . . ?
C59 C15 C57 S5 178.9(4) . . . . ?
C59 C15 C57 C53 -0.8(7) . . . . ?
C61 C31 C53 C57 0.8(8) . . . . ?
C63 S7 C9 C37 -84.5(5) . . . . ?
C63 S7 C9 C73 95.7(4) . . . . ?
C63 C33 C55 S2 -177.6(4) . . . . ?
C63 C33 C55 C7 1.1(7) . . . . ?
C63 C67 C69 C7 -1.2(8) . . . . ?
C63 C67 C69 C79 178.3(5) . . . . ?
C65 S3 C59 C15 98.0(4) . . . . ?
C65 S3 C59 C61 -80.4(5) . . . . ?
C65 C19 C77 C37 0.2(9) . . . . ?
C65 C19 C77 C41 179.2(6) . . . . ?
C67 C69 C79 C23 67.3(9) . . . . ?
C67 C69 C79 C45 -52.7(9) . . . . ?
C67 C69 C79 C85 -164.9(7) . . . . ?
C69 C7 C55 S2 176.6(4) . . . . ?
C69 C7 C55 C33 -2.1(8) . . . . ?
C73 C9 C37 C77 -1.6(8) . . . . ?
C77 C19 C65 S3 -179.3(4) . . . . ?
C77 C19 C65 C73 0.8(8) . . . . ?
C83 N3 C81 O15 -174.3(7) . . . . ?
C87 N3 C81 O15 6.2(12) . . . . ?
C89 C5 C31 C53 138.5(8) . . . . ?
C89 C5 C31 C61 -44.8(10) . . . . ?
C91 C5 C31 C53 -101.5(9) . . . . ?
C91 C5 C31 C61 75.1(9) . . . . ?

loop_
_smtbx_masks_void_nr
_smtbx_masks_void_average_x
_smtbx_masks_void_average_y
_smtbx_masks_void_average_z
_smtbx_masks_void_volume
_smtbx_masks_void_count_electrons
_smtbx_masks_void_content
1 0.000 0.000 0.000 126.1 0.0 ?
2 0.177 0.461 0.367 46.0 6.3 '0.33 CH3OH'
3 -0.177 0.539 0.633 46.0 5.5 '0.33 CH3OH'
4 0.203 0.398 0.617 7.3 0.0 ?
5 0.378 0.593 0.667 18.3 0.0 ?
6 0.500 0.500 0.500 33.6 0.0 ?
7 0.438 0.919 0.716 9.5 2.2 '0.11 CH3OH'
8 0.562 0.081 0.284 9.5 2.0 '0.11 CH3OH'
9 0.622 0.407 0.333 18.3 0.0 ?
10 0.797 0.602 0.383 7.3 0.0 ?
